data_4134611
loop_
_publ_author_name
'Li, Yu-Lin'
'Alexandrov, Eugeny V.'
'Yin, Qi'
'Li, Lan'
'Fang, Zhi-Bin'
'Yuan, Wenbing'
'Proserpio, Davide M.'
'Liu, Tian-Fu'

_publ_section_title
;
 Record Complexity in the Polycatenation of Three Porous Hydrogen-bonded
 Organic Frameworks with Stepwise Adsorption Behaviors.
;
_journal_name_full 'Journal of the American Chemical Society'
_journal_paper_doi 10.1021/jacs.0c02406
_journal_year 2020
_chemical_formula_moiety 'C24 H15 N3 O6'
_chemical_formula_sum 'C24 H15 N3 O6'
_chemical_formula_weight 441.39
_chemical_name_systematic PFC-13
_space_group_crystal_system orthorhombic
_space_group_IT_number 60
_space_group_name_Hall '-P 2n 2ab'
_space_group_name_H-M_alt 'P b c n'
_atom_sites_solution_hydrogens geom
_audit_creation_date 2019-08-31
_audit_creation_method
;
Olex2 1.2
(compiled 2018.05.29 svn.r3508 for OlexSys, GUI svn.r5506)
;
_cell_angle_alpha 90
_cell_angle_beta 90
_cell_angle_gamma 90
_cell_formula_units_Z 48
_cell_length_a 26.4904(10)
_cell_length_b 41.3829(15)
_cell_length_c 30.8788(12)
_cell_measurement_reflns_used 9826
_cell_measurement_temperature 100(2)
_cell_measurement_theta_max 21.69
_cell_measurement_theta_min 2.34
_cell_volume 33851(2)
_computing_molecular_graphics 'Olex2 (Dolomanov et al., 2009)'
_computing_publication_material 'Olex2 (Dolomanov et al., 2009)'
_computing_structure_refinement 'ShelXL (Sheldrick, 2015)'
_computing_structure_solution 'ShelXT (Sheldrick, 2015)'
_diffrn_ambient_temperature 100.15
_diffrn_detector 'Bruker APEX2 area detector'
_diffrn_detector_area_resol_mean 7.9
_diffrn_detector_type 'CCD area detector'
_diffrn_measured_fraction_theta_full 0.998
_diffrn_measured_fraction_theta_max 0.998
_diffrn_measurement_device 'three-circle diffractometer'
_diffrn_measurement_device_type 'Bruker SMART APEX2 area detector'
_diffrn_measurement_method '\w and \f scans'
_diffrn_radiation_monochromator 'mirror optics'
_diffrn_radiation_probe x-ray
_diffrn_radiation_type MoK\a
_diffrn_radiation_wavelength 0.71073
_diffrn_reflns_av_R_equivalents 0.1158
_diffrn_reflns_av_unetI/netI 0.0632
_diffrn_reflns_Laue_measured_fraction_full 0.998
_diffrn_reflns_Laue_measured_fraction_max 0.998
_diffrn_reflns_limit_h_max 27
_diffrn_reflns_limit_h_min -27
_diffrn_reflns_limit_k_max 42
_diffrn_reflns_limit_k_min -43
_diffrn_reflns_limit_l_max 32
_diffrn_reflns_limit_l_min -29
_diffrn_reflns_number 165583
_diffrn_reflns_point_group_measured_fraction_full 0.998
_diffrn_reflns_point_group_measured_fraction_max 0.998
_diffrn_reflns_theta_full 21.720
_diffrn_reflns_theta_max 21.720
_diffrn_reflns_theta_min 2.210
_diffrn_source 'microfocus sealed X-ray tube'
_diffrn_source_type 'Incoatec I\ms'
_exptl_absorpt_coefficient_mu 0.076
_exptl_absorpt_correction_T_max 0.7447
_exptl_absorpt_correction_T_min 0.6970
_exptl_absorpt_correction_type multi-scan
_exptl_absorpt_process_details
;
SADABS-2016/2 (Bruker,2016/2) was used for absorption correction.
wR2(int) was 0.1047 before and 0.0713 after correction.
The Ratio of minimum to maximum transmission is 0.9359.
The \l/2 correction factor is Not present.
;
_exptl_crystal_colour 'clear light colourless'
_exptl_crystal_colour_lustre clear
_exptl_crystal_colour_modifier light
_exptl_crystal_colour_primary colourless
_exptl_crystal_density_diffrn 1.039
_exptl_crystal_description plate
_exptl_crystal_F_000 10944
_exptl_crystal_size_max 0.2
_exptl_crystal_size_mid 0.15
_exptl_crystal_size_min 0.15
_platon_squeeze_details
;
TITL 1_a.res in Pbcn
CELL   26.4904   41.3829   30.8788     90.00     90.00     90.00
SPGR Pbcn
# Solvent Accessible Volume =     11723
# Electrons Found in S.A.V. =      2875
# Note: Atoms in Void as Cxxx and Qxxx all others
C101 0.014 0.684 0.299 !       5.76 eA-3
C102 0.015 0.300 0.206 !       5.39 eA-3
C103 0.048 0.328 0.203 !       4.12 eA-3
C104 0.930 0.659 0.160 !       3.95 eA-3
C105 0.953 0.664 0.201 !       3.87 eA-3
C106 0.430 0.838 0.151 !       3.53 eA-3
C107 0.063 0.241 0.172 !       2.93 eA-3
C108 0.899 0.749 0.191 !       2.74 eA-3
C109 0.508 0.306 0.335 !       2.65 eA-3
C110 0.967 0.741 0.156 !       2.64 eA-3
C111 0.471 0.678 0.345 !       2.29 eA-3
C112 0.272 0.594 0.149 !       2.24 eA-3
C113 0.547 0.543 0.366 !       2.16 eA-3
C114 0.343 0.454 0.191 !       2.15 eA-3
C115 0.953 0.810 0.309 !       2.12 eA-3
C116 0.555 0.568 0.374 !       2.08 eA-3
C117 0.618 0.744 0.330 !       2.06 eA-3
C118 0.662 0.439 0.225 !       1.99 eA-3
C119 0.366 0.718 0.155 !       1.93 eA-3
C120 0.968 0.056 0.376 !       1.92 eA-3
C121 0.899 0.912 0.349 !       1.92 eA-3
C122 0.032 0.068 0.126 !       1.92 eA-3
C123 0.438 0.351 0.343 !       1.89 eA-3
C124 0.915 0.749 0.156 !       1.86 eA-3
C125 0.303 0.514 0.184 !       1.85 eA-3
C126 0.280 0.424 0.332 !       1.82 eA-3
C127 0.391 0.450 0.149 !       1.81 eA-3
C128 0.421 0.404 0.310 !       1.77 eA-3
C129 0.288 0.429 0.287 !       1.76 eA-3
C130 0.967 0.205 0.183 !       1.72 eA-3
C131 0.662 0.573 0.325 !       1.71 eA-3
C132 0.322 0.557 0.153 !       1.68 eA-3
C133 0.722 0.567 0.341 !       1.67 eA-3
C134 0.891 0.841 0.128 !       1.57 eA-3
C135 0.690 0.522 0.329 !       1.56 eA-3
C136 0.943 0.088 0.335 !       1.53 eA-3
C137 0.085 0.074 0.175 !       1.52 eA-3
C138 0.500 0.663 0.156 !       1.51 eA-3
C139 0.447 0.343 0.189 !       1.50 eA-3
C140 0.946 0.956 0.161 !       1.47 eA-3
C141 0.803 0.992 0.313 !       1.47 eA-3
C142 0.554 0.252 0.194 !       1.46 eA-3
C143 0.546 0.285 0.279 !       1.44 eA-3
C144 0.505 0.736 0.171 !       1.44 eA-3
C145 0.781 0.015 0.277 !       1.43 eA-3
C146 0.139 0.842 0.368 !       1.39 eA-3
C147 0.099 0.072 0.155 !       1.35 eA-3
C148 0.118 0.117 0.271 !       1.34 eA-3
C149 0.838 0.835 0.153 !       1.30 eA-3
C150 0.335 0.696 0.143 !       1.28 eA-3
C151 0.089 0.211 0.164 !       1.26 eA-3
C152 0.806 0.023 0.234 !       1.25 eA-3
C153 0.622 0.265 0.149 !       1.23 eA-3
C154 0.608 0.586 0.191 !       1.20 eA-3
C155 0.600 0.377 0.124 !       1.16 eA-3
C156 0.331 0.709 0.153 !       1.12 eA-3
C157 0.500 0.327 0.334 !       1.12 eA-3
C158 0.508 0.337 0.323 !       1.11 eA-3
C159 0.858 0.792 0.140 !       1.10 eA-3
C160 0.929 0.932 0.147 !       1.09 eA-3
C161 0.077 0.085 0.138 !       1.07 eA-3
C162 0.612 0.634 0.299 !       1.01 eA-3
C163 0.089 0.126 0.284 !       1.00 eA-3
C164 0.030 0.147 0.361 !       1.00 eA-3
C165 0.656 0.643 0.298 !       0.99 eA-3
C166 0.971 0.062 0.333 !       0.97 eA-3
C167 0.444 0.796 0.180 !       0.96 eA-3
C168 0.335 0.637 0.150 !       0.93 eA-3
C169 0.170 0.156 0.146 !       0.92 eA-3
C170 0.596 0.432 0.312 !       0.91 eA-3
C171 0.421 0.387 0.356 !       0.90 eA-3
C172 0.445 0.276 0.350 !       0.90 eA-3
C173 0.359 0.313 0.360 !       0.90 eA-3
C174 0.431 0.433 0.309 !       0.89 eA-3
C175 0.093 0.093 0.278 !       0.89 eA-3
C176 0.391 0.485 0.333 !       0.88 eA-3
C177 0.803 0.043 0.662 !       0.88 eA-3
C178 0.197 0.957 0.338 !       0.88 eA-3
C179 0.883 0.816 0.120 !       0.88 eA-3
C180 0.897 0.139 0.259 !       0.87 eA-3
C181 0.302 0.534 0.850 !       0.86 eA-3
C182 0.079 0.960 0.138 !       0.85 eA-3
C183 0.361 0.669 0.144 !       0.84 eA-3
C184 0.950 0.901 0.165 !       0.82 eA-3
C185 0.979 0.196 0.280 !       0.82 eA-3
C186 0.842 0.164 0.326 !       0.81 eA-3
C187 0.319 0.421 0.359 !       0.81 eA-3
C188 0.671 0.562 0.294 !       0.81 eA-3
C189 0.471 0.678 0.181 !       0.80 eA-3
C190 0.493 0.639 0.181 !       0.80 eA-3
C191 0.453 0.545 0.854 !       0.80 eA-3
C192 0.608 0.379 0.318 !       0.80 eA-3
C193 0.935 0.290 0.362 !       0.80 eA-3
C194 0.444 0.382 0.320 !       0.79 eA-3
C195 0.791 0.056 0.274 !       0.79 eA-3
C196 0.872 0.180 0.359 !       0.79 eA-3
Q197 0.024 0.335 0.140 !       0.79 eA-3
C198 0.790 0.947 0.773 !       0.79 eA-3
C199 0.788 0.974 0.255 !       0.78 eA-3
;
_refine_diff_density_max 0.579
_refine_diff_density_min -0.813
_refine_diff_density_rms 0.071
_refine_ls_extinction_method none
_refine_ls_goodness_of_fit_ref 1.032
_refine_ls_hydrogen_treatment constr
_refine_ls_matrix_type full
_refine_ls_number_parameters 1729
_refine_ls_number_reflns 19985
_refine_ls_number_restraints 15
_refine_ls_restrained_S_all 1.038
_refine_ls_R_factor_all 0.1345
_refine_ls_R_factor_gt 0.0783
_refine_ls_shift/su_max 0.001
_refine_ls_shift/su_mean 0.000
_refine_ls_structure_factor_coef Fsqd
_refine_ls_weighting_details 'w=1/[\s^2^(Fo^2^)+(0.1198P)^2^+72.8341P] where P=(Fo^2^+2Fc^2^)/3'
_refine_ls_weighting_scheme calc
_refine_ls_wR_factor_gt 0.2187
_refine_ls_wR_factor_ref 0.2622
_reflns_Friedel_coverage 0.000
_reflns_number_gt 11493
_reflns_number_total 19985
_reflns_threshold_expression 'I > 2\s(I)'
_cod_data_source_file ja0c02406_si_004.cif
_cod_data_source_block PFC_13_sq
_cod_database_code 4134611
_shelx_shelxl_version_number 2017/1
_shelx_space_group_comment
;
The symmetry employed for this shelxl refinement is uniquely defined
by the following loop, which should always be used as a source of
symmetry information in preference to the above space-group names.
They are only intended as comments.
;
_shelx_estimated_absorpt_t_max 0.989
_shelx_estimated_absorpt_t_min 0.985
_olex2_refinement_description
;
1. Fixed Uiso
 At 1.2 times of:
  All C(H) groups, H6 of O6, H8a of O8, H17 of O17, H24 of O24, H25 of O25,
  H28 of O28, H32a of O32
 At 1.5 times of:
  H2 of O2, H4 of O4, H10 of O10, H12a of O12, H14 of O14, H16a of O16, H20a
  of O20, H22a of O22, H30a of O30, H34 of O34, H36a of O36
2. Restrained planarity
 O14, H14, O9, O10, H10, O13
 with sigma of 0.02
 H17, O17, O18, O20, H20a, O19
 with sigma of 0.02
 O24, H24, O26, O25, H25, O23
 with sigma of 0.02
 O30, H30a, O31, O32, H32a, O29
 with sigma of 0.02
 O7, H6, O6, O5, H8a, O8
 with sigma of 0.02
3.a Aromatic/amide H refined with riding coordinates:
 C5(H5), C6(H6a), C8(H8), C9(H9), C12(H12), C13(H13), C15(H15), C16(H16),
 C19(H19), C20(H20), C22(H22), C23(H23), C29(H29), C30(H30), C32(H32), C33(H33),
  C36(H36), C37(H37), C39(H39), C40(H40), C43(H43), C44(H44), C46(H46),
 C47(H47), C53(H53), C54(H54), C56(H56), C57(H57), C60(H60), C61(H61), C63(H63),
  C64(H64), C67(H67), C68(H68), C70(H70), C71(H71), C77(H77), C78(H78),
 C80(H80), C81(H81), C84(H84), C85(H85), C87(H87), C88(H88), C91(H91), C92(H92),
  C94(H94), C95(H95), C101(H101), C102(H102), C104(H104), C105(H105),
 C108(H108), C109(H109), C111(H111), C112(H112), C115(H115), C116(H116),
 C118(H118), C119(H119), C125(H125), C126(H126), C128(H128), C129(H129),
 C132(H132), C133(H133), C135(H135), C136(H136), C139(H139), C140(H140),
 C142(H142), C143(H143)
3.b Fitted hexagon refined as free rotating group:
 N5(C27,N6,C25,N4,C26), N11(C75,N12,C73,N10,C74), N17(C123,N18,C121,N16,C122),
 C3(N3,C1,N1,C2,N2), C51(N9,C49,N7,C50,N8), C98(N14,C99,N15,C97,N13)
3.c Idealised tetrahedral OH refined as rotating group:
 O2(H2), O4(H4), O6(H6), O8(H8a), O10(H10), O12(H12a), O14(H14), O16(H16a),
 O17(H17), O20(H20a), O22(H22a), O24(H24), O25(H25), O28(H28), O30(H30a),
 O32(H32a), O34(H34), O36(H36a)
;
_olex2_submission_original_sample_id PFC-13
_olex2_submission_special_instructions 'No special instructions were received'

loop_
_space_group_symop_operation_xyz
'x, y, z'
'-x+1/2, -y+1/2, z+1/2'
'x+1/2, -y+1/2, -z'
'-x, y, -z+1/2'
'-x, -y, -z'
'x-1/2, y-1/2, -z-1/2'
'-x-1/2, y-1/2, z'
'x, -y, z-1/2'

loop_
_atom_site_label
_atom_site_type_symbol
_atom_site_fract_x
_atom_site_fract_y
_atom_site_fract_z
_atom_site_U_iso_or_equiv
_atom_site_adp_type
_atom_site_occupancy
_atom_site_site_symmetry_order
_atom_site_calc_flag
_atom_site_refinement_flags_posn
_atom_site_refinement_flags_adp
_atom_site_refinement_flags_occupancy
_atom_site_disorder_assembly
_atom_site_disorder_group
O1 O 1.25477(16) -0.25016(10) 1.19135(12) 0.0452(10) Uani 1 1 d . . . . .
O2 O 1.20698(16) -0.21362(9) 1.22561(12) 0.0479(11) Uani 1 1 d . . . . .
H2 H 1.213722 -0.225061 1.247321 0.072 Uiso 1 1 calc GR . . . .
O3 O 1.26514(15) -0.25400(9) 0.79637(12) 0.0411(10) Uani 1 1 d . . . . .
O4 O 1.21946(16) -0.21702(9) 0.76087(12) 0.0458(11) Uani 1 1 d . . . . .
H4 H 1.224774 -0.229378 0.739777 0.069 Uiso 1 1 calc GR . . . .
O5 O 1.05176(15) 0.01705(9) 1.01797(15) 0.0503(11) Uani 1 1 d . . . . .
O6 O 1.05419(16) 0.01670(9) 0.94516(15) 0.0552(12) Uani 1 1 d . . . . .
H6 H 1.043837 0.035740 0.948333 0.066 Uiso 1 1 calc GR . . . .
O7 O 1.02086(16) 0.07732(9) 0.94681(16) 0.0541(12) Uani 1 1 d . . . . .
O8 O 1.02794(16) 0.07771(10) 1.01922(15) 0.0538(12) Uani 1 1 d . . . . .
H8A H 1.035780 0.058259 1.015318 0.065 Uiso 1 1 calc GR . . . .
O9 O 0.79224(15) 0.34010(9) 0.80291(12) 0.0425(10) Uani 1 1 d . . . . .
O10 O 0.83860(16) 0.30339(9) 0.76786(11) 0.0415(10) Uani 1 1 d . . . . .
H10 H 0.831637 0.315067 0.746426 0.062 Uiso 1 1 calc GR . . . .
O11 O 0.79197(15) 0.33273(9) 1.19912(12) 0.0438(10) Uani 1 1 d . . . . .
O12 O 0.83793(15) 0.29542(9) 1.23348(12) 0.0424(10) Uani 1 1 d . . . . .
H12A H 0.824494 0.304346 1.255022 0.064 Uiso 1 1 calc GR . . . .
O13 O 0.81432(15) 0.33560(9) 0.69779(12) 0.0409(10) Uani 1 1 d . . . . .
O14 O 0.76837(15) 0.37318(9) 0.73228(12) 0.0464(11) Uani 1 1 d . . . . .
H14 H 0.776673 0.362140 0.753975 0.070 Uiso 1 1 calc GR . . . .
O15 O 0.81153(15) 0.32791(9) 0.30418(11) 0.0401(10) Uani 1 1 d . . . . .
O16 O 0.76886(16) 0.36584(9) 0.26878(12) 0.0467(11) Uani 1 1 d . . . . .
H16A H 0.775139 0.353540 0.247819 0.070 Uiso 1 1 calc GR . . . .
O17 O 0.63222(15) 0.60957(9) 0.52554(14) 0.0486(11) Uani 1 1 d . . . . .
H17 H 0.621895 0.628565 0.521856 0.058 Uiso 1 1 calc GR . . . .
O18 O 0.63528(15) 0.61000(9) 0.45271(15) 0.0506(11) Uani 1 1 d . . . . .
O19 O 0.60411(15) 0.66971(9) 0.52051(16) 0.0548(12) Uani 1 1 d . . . . .
O20 O 0.59829(16) 0.66881(10) 0.44770(16) 0.0576(12) Uani 1 1 d . . . . .
H20A H 0.612702 0.650875 0.450760 0.086 Uiso 1 1 calc GR . . . .
O21 O 0.38859(16) 0.88399(9) 0.25819(13) 0.0467(11) Uani 1 1 d . . . . .
O22 O 0.34533(16) 0.92160(9) 0.29481(12) 0.0457(11) Uani 1 1 d . . . . .
H22A H 0.342398 0.929559 0.269913 0.068 Uiso 1 1 calc GR . . . .
O23 O 0.35191(15) 0.92328(9) 0.68676(12) 0.0441(10) Uani 1 1 d . . . . .
O24 O 0.39432(16) 0.88429(9) 0.72206(13) 0.0497(11) Uani 1 1 d . . . . .
H24 H 0.386967 0.895847 0.743511 0.060 Uiso 1 1 calc GR . . . .
O25 O 0.33348(16) 0.95318(9) 0.75959(13) 0.0462(11) Uani 1 1 d . . . . .
H25 H 0.343560 0.943119 0.737604 0.055 Uiso 1 1 calc GR . . . .
O26 O 0.37769(15) 0.91454(9) 0.79395(12) 0.0433(10) Uani 1 1 d . . . . .
O27 O 0.33141(15) 0.94930(9) 1.22015(13) 0.0437(10) Uani 1 1 d . . . . .
O28 O 0.38052(16) 0.91362(9) 1.18524(13) 0.0439(10) Uani 1 1 d . . . . .
H28 H 0.388174 0.908118 1.210589 0.053 Uiso 1 1 calc GR . . . .
O29 O 0.21421(16) 1.19459(9) 1.02985(15) 0.0511(11) Uani 1 1 d . . . . .
O30 O 0.21448(15) 1.19503(9) 0.95653(15) 0.0519(12) Uani 1 1 d . . . . .
H30A H 0.202445 1.213611 0.960150 0.078 Uiso 1 1 calc GR . . . .
O31 O 0.17709(15) 1.25278(8) 0.96421(13) 0.0419(10) Uani 1 1 d . . . . .
O32 O 0.17658(15) 1.25154(8) 1.03693(13) 0.0421(10) Uani 1 1 d . . . . .
H32A H 0.191678 1.233960 1.032753 0.051 Uiso 1 1 calc GR . . . .
O33 O -0.06554(14) 1.50641(8) 0.80725(11) 0.0344(9) Uani 1 1 d . . . . .
O34 O -0.05026(14) 1.45876(8) 0.77511(11) 0.0334(9) Uani 1 1 d . . . . .
H34 H -0.058723 1.469097 0.752852 0.050 Uiso 1 1 calc GR . . . .
O35 O -0.06099(14) 1.50649(9) 1.20474(11) 0.0363(9) Uani 1 1 d . . . . .
O36 O -0.05672(15) 1.45815(8) 1.23723(11) 0.0352(9) Uani 1 1 d . . . . .
H36A H -0.053461 1.469223 1.259863 0.053 Uiso 1 1 calc GR . . . .
N5 N 0.86644(11) 0.27018(6) 0.99998(9) 0.0315(11) Uani 1 1 d . . . . .
C27 C 0.88002(11) 0.25438(7) 1.03796(7) 0.0310(14) Uani 1 1 d G . . . .
N6 N 0.90776(11) 0.22590(7) 1.03605(8) 0.0314(11) Uani 1 1 d G . . . .
C25 C 0.92192(11) 0.21323(6) 0.99617(10) 0.0331(14) Uani 1 1 d G . . . .
N4 N 0.90834(12) 0.22903(7) 0.95820(7) 0.0338(11) Uani 1 1 d G . . . .
C26 C 0.88060(12) 0.25750(7) 0.96010(7) 0.0322(14) Uani 1 1 d G . . . .
N11 N 0.42574(11) 0.85613(6) 0.49046(10) 0.0343(11) Uani 1 1 d . . . . .
C75 C 0.44119(12) 0.84214(7) 0.52919(8) 0.0342(14) Uani 1 1 d G . . . .
N12 N 0.47038(12) 0.81423(7) 0.52868(8) 0.0343(12) Uani 1 1 d G . . . .
C73 C 0.48413(11) 0.80031(6) 0.48946(10) 0.0339(14) Uani 1 1 d G . . . .
N10 N 0.46868(12) 0.81429(7) 0.45073(8) 0.0336(11) Uani 1 1 d G . . . .
C74 C 0.43949(12) 0.84220(7) 0.45123(8) 0.0345(14) Uani 1 1 d G . . . .
N17 N -0.00687(10) 1.43519(6) 1.00668(9) 0.0300(11) Uani 1 1 d . . . . .
C123 C 0.00822(11) 1.42112(7) 1.04545(7) 0.0277(13) Uani 1 1 d G . . . .
N18 N 0.03974(11) 1.39427(7) 1.04505(7) 0.0298(11) Uani 1 1 d G . . . .
C121 C 0.05616(10) 1.38148(6) 1.00589(9) 0.0307(13) Uani 1 1 d G . . . .
N16 N 0.04108(11) 1.39555(7) 0.96711(7) 0.0311(11) Uani 1 1 d G . . . .
C122 C 0.00956(11) 1.42240(7) 0.96751(7) 0.0287(13) Uani 1 1 d G . . . .
C3 C 1.14409(11) -0.12254(5) 0.98931(10) 0.0371(14) Uani 1 1 d . . . . .
N3 N 1.15593(12) -0.13643(7) 1.02902(8) 0.0334(11) Uani 1 1 d G . . . .
C1 C 1.18046(12) -0.16609(7) 1.03053(7) 0.0330(14) Uani 1 1 d G . . . .
N1 N 1.19316(11) -0.18188(5) 0.99232(9) 0.0303(11) Uani 1 1 d G . . . .
C2 C 1.18133(12) -0.16800(7) 0.95260(7) 0.0310(14) Uani 1 1 d G . . . .
N2 N 1.15680(12) -0.13833(7) 0.95110(8) 0.0353(12) Uani 1 1 d G . . . .
C4 C 1.1908(2) -0.18079(12) 1.07021(17) 0.0285(13) Uani 1 1 d . . . . .
C5 C 1.1707(2) -0.16876(13) 1.10902(18) 0.0355(14) Uani 1 1 d . . . . .
H5 H 1.149026 -0.150486 1.108491 0.043 Uiso 1 1 calc R . . . .
C6 C 1.1824(2) -0.18339(13) 1.14812(18) 0.0341(14) Uani 1 1 d . . . . .
H6A H 1.168467 -0.175169 1.174247 0.041 Uiso 1 1 calc R . . . .
C7 C 1.2139(2) -0.20965(13) 1.14935(17) 0.0353(14) Uani 1 1 d . . . . .
C8 C 1.2342(2) -0.22220(13) 1.11086(18) 0.0379(15) Uani 1 1 d . . . . .
H8 H 1.255989 -0.240403 1.111711 0.046 Uiso 1 1 calc R . . . .
C9 C 1.2222(2) -0.20789(12) 1.07165(17) 0.0333(14) Uani 1 1 d . . . . .
H9 H 1.235382 -0.216574 1.045521 0.040 Uiso 1 1 calc R . . . .
C10 C 1.2271(2) -0.22666(14) 1.19094(18) 0.0371(14) Uani 1 1 d . . . . .
C11 C 1.1947(2) -0.18377(12) 0.91420(16) 0.0279(13) Uani 1 1 d . . . . .
C12 C 1.2276(2) -0.20988(12) 0.91466(18) 0.0331(14) Uani 1 1 d . . . . .
H12 H 1.240630 -0.217663 0.941368 0.040 Uiso 1 1 calc R . . . .
C13 C 1.2415(2) -0.22456(13) 0.87612(16) 0.0328(14) Uani 1 1 d . . . . .
H13 H 1.264405 -0.242240 0.876486 0.039 Uiso 1 1 calc R . . . .
C14 C 1.2223(2) -0.21364(13) 0.83706(17) 0.0327(14) Uani 1 1 d . . . . .
C15 C 1.1891(2) -0.18747(12) 0.83646(18) 0.0357(14) Uani 1 1 d . . . . .
H15 H 1.176163 -0.179709 0.809721 0.043 Uiso 1 1 calc R . . . .
C16 C 1.1753(2) -0.17296(13) 0.87463(18) 0.0351(14) Uani 1 1 d . . . . .
H16 H 1.152217 -0.155377 0.874169 0.042 Uiso 1 1 calc R . . . .
C17 C 1.2378(2) -0.23016(14) 0.79645(18) 0.0369(14) Uani 1 1 d . . . . .
C18 C 1.1223(2) -0.09179(12) 0.98708(19) 0.0313(13) Uani 1 1 d . . . . .
C19 C 1.1119(2) -0.07736(13) 0.9473(2) 0.0380(15) Uani 1 1 d . . . . .
H19 H 1.118853 -0.088752 0.921247 0.046 Uiso 1 1 calc R . . . .
C20 C 1.0917(2) -0.04707(13) 0.9453(2) 0.0428(16) Uani 1 1 d . . . . .
H20 H 1.084880 -0.037376 0.918008 0.051 Uiso 1 1 calc R . . . .
C21 C 1.0811(2) -0.03042(13) 0.9834(2) 0.0403(15) Uani 1 1 d . . . . .
C22 C 1.0895(2) -0.04454(13) 1.0229(2) 0.0408(15) Uani 1 1 d . . . . .
H22 H 1.080939 -0.033319 1.048710 0.049 Uiso 1 1 calc R . . . .
C23 C 1.1106(2) -0.07531(13) 1.0252(2) 0.0393(15) Uani 1 1 d . . . . .
H23 H 1.117026 -0.085007 1.052569 0.047 Uiso 1 1 calc R . . . .
C24 C 1.0603(2) 0.00365(15) 0.9823(2) 0.0426(15) Uani 1 1 d . . . . .
C28 C 0.94720(19) 0.18391(12) 0.99334(18) 0.0297(13) Uani 1 1 d . . . . .
C29 C 0.9605(2) 0.16688(13) 1.03084(19) 0.0352(14) Uani 1 1 d . . . . .
H29 H 0.953416 0.175721 1.058572 0.042 Uiso 1 1 calc R . . . .
C30 C 0.9840(2) 0.13716(13) 1.0274(2) 0.0408(15) Uani 1 1 d . . . . .
H30 H 0.993501 0.125821 1.052860 0.049 Uiso 1 1 calc R . . . .
C31 C 0.9940(2) 0.12364(13) 0.9869(2) 0.0406(15) Uani 1 1 d . . . . .
C32 C 0.9823(2) 0.14060(13) 0.9496(2) 0.0404(15) Uani 1 1 d . . . . .
H32 H 0.990323 0.131878 0.922002 0.048 Uiso 1 1 calc R . . . .
C33 C 0.9588(2) 0.17068(13) 0.9530(2) 0.0385(15) Uani 1 1 d . . . . .
H33 H 0.950456 0.182302 0.927419 0.046 Uiso 1 1 calc R . . . .
C34 C 1.0159(2) 0.09031(15) 0.9835(2) 0.0451(16) Uani 1 1 d . . . . .
C35 C 0.8665(2) 0.27258(12) 0.92134(16) 0.0289(13) Uani 1 1 d . . . . .
C36 C 0.8868(2) 0.26241(13) 0.88267(17) 0.0352(14) Uani 1 1 d . . . . .
H36 H 0.911327 0.245646 0.882760 0.042 Uiso 1 1 calc R . . . .
C37 C 0.8725(2) 0.27600(12) 0.84367(18) 0.0362(15) Uani 1 1 d . . . . .
H37 H 0.887120 0.268780 0.817315 0.043 Uiso 1 1 calc R . . . .
C38 C 0.8361(2) 0.30047(13) 0.84344(17) 0.0328(14) Uani 1 1 d . . . . .
C39 C 0.8159(2) 0.31107(13) 0.88280(17) 0.0357(14) Uani 1 1 d . . . . .
H39 H 0.791586 0.327915 0.882989 0.043 Uiso 1 1 calc R . . . .
C40 C 0.8311(2) 0.29722(12) 0.92160(17) 0.0322(14) Uani 1 1 d . . . . .
H40 H 0.817326 0.304596 0.948218 0.039 Uiso 1 1 calc R . . . .
C41 C 0.8205(2) 0.31651(13) 0.80284(17) 0.0308(13) Uani 1 1 d . . . . .
C42 C 0.8665(2) 0.26781(12) 1.07822(16) 0.0290(13) Uani 1 1 d . . . . .
C43 C 0.8319(2) 0.29330(13) 1.07949(18) 0.0366(15) Uani 1 1 d . . . . .
H43 H 0.818372 0.301777 1.053350 0.044 Uiso 1 1 calc R . . . .
C44 C 0.8174(2) 0.30610(13) 1.11886(17) 0.0345(14) Uani 1 1 d . . . . .
H44 H 0.794183 0.323617 1.119565 0.041 Uiso 1 1 calc R . . . .
C45 C 0.8362(2) 0.29372(12) 1.15755(17) 0.0313(14) Uani 1 1 d . . . . .
C46 C 0.8708(2) 0.26852(13) 1.15595(18) 0.0366(15) Uani 1 1 d . . . . .
H46 H 0.884407 0.260155 1.182117 0.044 Uiso 1 1 calc R . . . .
C47 C 0.8858(2) 0.25547(12) 1.11672(17) 0.0328(14) Uani 1 1 d . . . . .
H47 H 0.909257 0.238098 1.116097 0.039 Uiso 1 1 calc R . . . .
C48 C 0.8207(2) 0.30855(14) 1.19800(19) 0.0384(15) Uani 1 1 d . . . . .
C51 C 0.71759(11) 0.46842(5) 0.49659(10) 0.0342(14) Uani 1 1 d . . . . .
N9 N 0.72819(12) 0.45410(7) 0.53627(8) 0.0329(11) Uani 1 1 d G . . . .
C49 C 0.74861(12) 0.42318(7) 0.53774(7) 0.0333(14) Uani 1 1 d G . . . .
N7 N 0.75843(11) 0.40658(5) 0.49952(9) 0.0304(11) Uani 1 1 d G . . . .
C50 C 0.74784(12) 0.42091(7) 0.45984(7) 0.0303(14) Uani 1 1 d G . . . .
N8 N 0.72742(12) 0.45183(7) 0.45837(7) 0.0329(11) Uani 1 1 d G . . . .
C52 C 0.7577(2) 0.40758(12) 0.57759(16) 0.0287(13) Uani 1 1 d . . . . .
C53 C 0.7380(2) 0.42039(13) 0.61576(17) 0.0353(14) Uani 1 1 d . . . . .
H53 H 0.718106 0.439492 0.615003 0.042 Uiso 1 1 calc R . . . .
C54 C 0.7475(2) 0.40509(13) 0.65480(18) 0.0353(14) Uani 1 1 d . . . . .
H54 H 0.733602 0.413437 0.680860 0.042 Uiso 1 1 calc R . . . .
C55 C 0.7776(2) 0.37745(12) 0.65586(17) 0.0279(13) Uani 1 1 d . . . . .
C56 C 0.7966(2) 0.36505(13) 0.61790(17) 0.0320(14) Uani 1 1 d . . . . .
H56 H 0.816742 0.346073 0.618709 0.038 Uiso 1 1 calc R . . . .
C57 C 0.7868(2) 0.37978(12) 0.57852(17) 0.0312(13) Uani 1 1 d . . . . .
H57 H 0.800003 0.370947 0.552465 0.037 Uiso 1 1 calc R . . . .
C58 C 0.7883(2) 0.36045(14) 0.69724(18) 0.0369(14) Uani 1 1 d . . . . .
C59 C 0.75688(19) 0.40437(12) 0.42119(16) 0.0277(13) Uani 1 1 d . . . . .
C60 C 0.78530(19) 0.37594(12) 0.42155(18) 0.0314(14) Uani 1 1 d . . . . .
H60 H 0.797962 0.367693 0.448127 0.038 Uiso 1 1 calc R . . . .
C61 C 0.7951(2) 0.35967(13) 0.38299(17) 0.0326(14) Uani 1 1 d . . . . .
H61 H 0.814839 0.340517 0.383396 0.039 Uiso 1 1 calc R . . . .
C62 C 0.7765(2) 0.37104(13) 0.34432(17) 0.0302(13) Uani 1 1 d . . . . .
C63 C 0.7476(2) 0.39907(13) 0.34427(18) 0.0349(14) Uani 1 1 d . . . . .
H63 H 0.734293 0.406918 0.317695 0.042 Uiso 1 1 calc R . . . .
C64 C 0.7378(2) 0.41568(13) 0.38198(18) 0.0349(14) Uani 1 1 d . . . . .
H64 H 0.718047 0.434837 0.381265 0.042 Uiso 1 1 calc R . . . .
C65 C 0.7871(2) 0.35340(13) 0.30410(18) 0.0308(13) Uani 1 1 d . . . . .
C66 C 0.6988(2) 0.49995(12) 0.49479(18) 0.0319(13) Uani 1 1 d . . . . .
C67 C 0.6901(2) 0.51473(13) 0.4543(2) 0.0402(15) Uani 1 1 d . . . . .
H67 H 0.697239 0.503390 0.428212 0.048 Uiso 1 1 calc R . . . .
C68 C 0.6711(2) 0.54589(14) 0.4527(2) 0.0428(16) Uani 1 1 d . . . . .
H68 H 0.665041 0.555920 0.425552 0.051 Uiso 1 1 calc R . . . .
C69 C 0.6608(2) 0.56247(13) 0.4906(2) 0.0390(15) Uani 1 1 d . . . . .
C70 C 0.6692(2) 0.54769(13) 0.5307(2) 0.0391(15) Uani 1 1 d . . . . .
H70 H 0.661612 0.559026 0.556610 0.047 Uiso 1 1 calc R . . . .
C71 C 0.6886(2) 0.51666(12) 0.53281(19) 0.0337(14) Uani 1 1 d . . . . .
H71 H 0.694968 0.506867 0.560105 0.040 Uiso 1 1 calc R . . . .
C72 C 0.6410(2) 0.59653(14) 0.4887(2) 0.0425(16) Uani 1 1 d . . . . .
C76 C 0.5123(2) 0.77192(12) 0.4885(2) 0.0362(14) Uani 1 1 d . . . . .
C77 C 0.5275(2) 0.75761(13) 0.5271(2) 0.0378(15) Uani 1 1 d . . . . .
H77 H 0.519488 0.767233 0.554178 0.045 Uiso 1 1 calc R . . . .
C78 C 0.5550(2) 0.72852(13) 0.5252(2) 0.0428(16) Uani 1 1 d . . . . .
H78 H 0.566520 0.718596 0.551074 0.051 Uiso 1 1 calc R . . . .
C79 C 0.5653(2) 0.71431(12) 0.4853(2) 0.0386(15) Uani 1 1 d . . . . .
C80 C 0.5499(2) 0.72874(14) 0.4471(2) 0.0413(15) Uani 1 1 d . . . . .
H80 H 0.557153 0.718914 0.419975 0.050 Uiso 1 1 calc R . . . .
C81 C 0.5241(2) 0.75726(13) 0.4488(2) 0.0407(15) Uani 1 1 d . . . . .
H81 H 0.514002 0.767390 0.422615 0.049 Uiso 1 1 calc R . . . .
C82 C 0.5914(2) 0.68206(14) 0.4856(2) 0.0428(16) Uani 1 1 d . . . . .
C83 C 0.4233(2) 0.85556(12) 0.41172(17) 0.0294(13) Uani 1 1 d . . . . .
C84 C 0.4358(2) 0.84154(12) 0.37280(18) 0.0341(14) Uani 1 1 d . . . . .
H84 H 0.455833 0.822482 0.372553 0.041 Uiso 1 1 calc R . . . .
C85 C 0.4201(2) 0.85456(12) 0.33460(18) 0.0335(14) Uani 1 1 d . . . . .
H85 H 0.430074 0.844982 0.307973 0.040 Uiso 1 1 calc R . . . .
C86 C 0.3894(2) 0.88195(13) 0.33454(17) 0.0328(14) Uani 1 1 d . . . . .
C87 C 0.3760(2) 0.89608(13) 0.37378(19) 0.0365(15) Uani 1 1 d . . . . .
H87 H 0.355126 0.914751 0.373947 0.044 Uiso 1 1 calc R . . . .
C88 C 0.3927(2) 0.88328(13) 0.41240(18) 0.0336(14) Uani 1 1 d . . . . .
H88 H 0.383597 0.893066 0.439120 0.040 Uiso 1 1 calc R . . . .
C89 C 0.3745(2) 0.89637(13) 0.29312(19) 0.0360(14) Uani 1 1 d . . . . .
C90 C 0.4260(2) 0.85630(12) 0.56812(17) 0.0289(13) Uani 1 1 d . . . . .
C91 C 0.3957(2) 0.88352(13) 0.56876(18) 0.0339(14) Uani 1 1 d . . . . .
H91 H 0.385390 0.892870 0.542084 0.041 Uiso 1 1 calc R . . . .
C92 C 0.3802(2) 0.89737(13) 0.60668(18) 0.0355(14) Uani 1 1 d . . . . .
H92 H 0.359815 0.916270 0.606481 0.043 Uiso 1 1 calc R . . . .
C93 C 0.3950(2) 0.88304(12) 0.64605(17) 0.0306(13) Uani 1 1 d . . . . .
C94 C 0.4251(2) 0.85603(13) 0.64595(19) 0.0395(15) Uani 1 1 d . . . . .
H94 H 0.435397 0.846775 0.672685 0.047 Uiso 1 1 calc R . . . .
C95 C 0.4407(2) 0.84208(13) 0.60743(18) 0.0346(14) Uani 1 1 d . . . . .
H95 H 0.461101 0.823187 0.607595 0.042 Uiso 1 1 calc R . . . .
C96 C 0.3786(2) 0.89801(14) 0.68724(18) 0.0349(14) Uani 1 1 d . . . . .
C98 C 0.30300(12) 1.05523(5) 0.99079(10) 0.0356(14) Uani 1 1 d . . . . .
N14 N 0.31251(12) 1.03938(7) 1.02963(8) 0.0316(11) Uani 1 1 d G . . . .
C99 C 0.32914(12) 1.00752(7) 1.02938(8) 0.0328(14) Uani 1 1 d G . . . .
N15 N 0.33627(12) 0.99151(5) 0.99028(10) 0.0348(12) Uani 1 1 d G . . . .
C97 C 0.32675(12) 1.00736(7) 0.95143(8) 0.0333(14) Uani 1 1 d G . . . .
N13 N 0.31012(12) 1.03922(7) 0.95169(8) 0.0351(12) Uani 1 1 d G . . . .
C100 C 0.33285(19) 0.99078(12) 0.91232(17) 0.0285(13) Uani 1 1 d . . . . .
C101 C 0.3563(2) 0.96128(12) 0.91149(17) 0.0325(14) Uani 1 1 d . . . . .
H101 H 0.367842 0.951928 0.937780 0.039 Uiso 1 1 calc R . . . .
C102 C 0.3634(2) 0.94497(13) 0.87299(18) 0.0332(14) Uani 1 1 d . . . . .
H102 H 0.380064 0.924649 0.872686 0.040 Uiso 1 1 calc R . . . .
C103 C 0.3459(2) 0.95853(12) 0.83476(18) 0.0348(14) Uani 1 1 d . . . . .
C104 C 0.3220(2) 0.98802(12) 0.83504(18) 0.0352(14) Uani 1 1 d . . . . .
H104 H 0.310002 0.997263 0.808844 0.042 Uiso 1 1 calc R . . . .
C105 C 0.3157(2) 1.00425(13) 0.87445(19) 0.0374(15) Uani 1 1 d . . . . .
H105 H 0.299398 1.024704 0.874986 0.045 Uiso 1 1 calc R . . . .
C106 C 0.3529(2) 0.94073(14) 0.79340(18) 0.0352(14) Uani 1 1 d . . . . .
C107 C 0.2838(2) 1.08671(12) 0.99085(18) 0.0317(13) Uani 1 1 d . . . . .
C108 C 0.2719(2) 1.10208(13) 0.95268(19) 0.0364(15) Uani 1 1 d . . . . .
H108 H 0.277472 1.091416 0.925854 0.044 Uiso 1 1 calc R . . . .
C109 C 0.2522(2) 1.13265(14) 0.9531(2) 0.0413(16) Uani 1 1 d . . . . .
H109 H 0.244424 1.143034 0.926492 0.050 Uiso 1 1 calc R . . . .
C110 C 0.2435(2) 1.14870(12) 0.9918(2) 0.0355(14) Uani 1 1 d . . . . .
C111 C 0.2555(2) 1.13316(13) 1.0306(2) 0.0401(15) Uani 1 1 d . . . . .
H111 H 0.250177 1.144026 1.057342 0.048 Uiso 1 1 calc R . . . .
C112 C 0.2753(2) 1.10199(13) 1.0307(2) 0.0379(15) Uani 1 1 d . . . . .
H112 H 0.282859 1.091319 1.057202 0.045 Uiso 1 1 calc R . . . .
C113 C 0.2229(2) 1.18162(13) 0.9944(2) 0.0379(15) Uani 1 1 d . . . . .
C114 C 0.3355(2) 0.99078(12) 1.06783(17) 0.0308(13) Uani 1 1 d . . . . .
C115 C 0.3176(2) 1.00373(13) 1.10673(19) 0.0374(15) Uani 1 1 d . . . . .
H115 H 0.301752 1.024331 1.106856 0.045 Uiso 1 1 calc R . . . .
C116 C 0.3227(2) 0.98667(13) 1.1451(2) 0.0423(15) Uani 1 1 d . . . . .
H116 H 0.309684 0.995292 1.171324 0.051 Uiso 1 1 calc R . . . .
C117 C 0.3473(2) 0.95666(13) 1.14514(18) 0.0345(14) Uani 1 1 d . . . . .
C118 C 0.3660(2) 0.94405(13) 1.10716(18) 0.0332(14) Uani 1 1 d . . . . .
H118 H 0.383090 0.923863 1.107412 0.040 Uiso 1 1 calc R . . . .
C119 C 0.3600(2) 0.96082(12) 1.06825(18) 0.0337(14) Uani 1 1 d . . . . .
H119 H 0.372518 0.951873 1.042036 0.040 Uiso 1 1 calc R . . . .
C120 C 0.3529(2) 0.93918(14) 1.1864(2) 0.0356(14) Uani 1 1 d . . . . .
C124 C 0.08560(19) 1.35353(11) 1.00456(17) 0.0276(13) Uani 1 1 d . . . . .
C125 C 0.0984(2) 1.33820(12) 1.04287(18) 0.0322(14) Uani 1 1 d . . . . .
H125 H 0.088042 1.347095 1.069794 0.039 Uiso 1 1 calc R . . . .
C126 C 0.1268(2) 1.30954(12) 1.04204(19) 0.0343(14) Uani 1 1 d . . . . .
H126 H 0.136592 1.299274 1.068239 0.041 Uiso 1 1 calc R . . . .
C127 C 0.14035(19) 1.29636(12) 1.00201(19) 0.0311(14) Uani 1 1 d . . . . .
C128 C 0.1276(2) 1.31173(13) 0.96338(19) 0.0361(15) Uani 1 1 d . . . . .
H128 H 0.137362 1.302752 0.936332 0.043 Uiso 1 1 calc R . . . .
C129 C 0.1003(2) 1.34045(13) 0.96507(18) 0.0351(14) Uani 1 1 d . . . . .
H129 H 0.091642 1.351233 0.938949 0.042 Uiso 1 1 calc R . . . .
C130 C 0.1667(2) 1.26491(13) 1.0002(2) 0.0326(14) Uani 1 1 d . . . . .
C131 C -0.0061(2) 1.43615(12) 0.92844(16) 0.0275(13) Uani 1 1 d . . . . .
C132 C 0.0076(2) 1.42148(12) 0.88963(18) 0.0321(14) Uani 1 1 d . . . . .
H132 H 0.027805 1.402540 0.889985 0.039 Uiso 1 1 calc R . . . .
C133 C -0.0081(2) 1.43424(12) 0.85068(17) 0.0283(13) Uani 1 1 d . . . . .
H133 H 0.000869 1.423946 0.824288 0.034 Uiso 1 1 calc R . . . .
C134 C -0.03733(19) 1.46238(11) 0.85008(15) 0.0247(12) Uani 1 1 d . . . . .
C135 C -0.0501(2) 1.47743(12) 0.88890(17) 0.0319(14) Uani 1 1 d . . . . .
H135 H -0.069469 1.496750 0.888432 0.038 Uiso 1 1 calc R . . . .
C136 C -0.03491(19) 1.46458(12) 0.92809(17) 0.0293(13) Uani 1 1 d . . . . .
H136 H -0.043894 1.474868 0.954491 0.035 Uiso 1 1 calc R . . . .
C137 C -0.0527(2) 1.47805(13) 0.80941(17) 0.0289(13) Uani 1 1 d . . . . .
C138 C -0.00826(19) 1.43413(11) 1.08471(17) 0.0259(13) Uani 1 1 d . . . . .
C139 C -0.0366(2) 1.46249(11) 1.08463(17) 0.0301(13) Uani 1 1 d . . . . .
H139 H -0.045838 1.472334 1.057990 0.036 Uiso 1 1 calc R . . . .
C140 C -0.0512(2) 1.47622(12) 1.12329(17) 0.0318(14) Uani 1 1 d . . . . .
H140 H -0.069245 1.496061 1.123220 0.038 Uiso 1 1 calc R . . . .
C141 C -0.03970(19) 1.46117(11) 1.16272(16) 0.0261(13) Uani 1 1 d . . . . .
C142 C -0.0120(2) 1.43251(12) 1.16248(18) 0.0309(13) Uani 1 1 d . . . . .
H142 H -0.004369 1.421985 1.189031 0.037 Uiso 1 1 calc R . . . .
C143 C 0.00455(19) 1.41931(12) 1.12377(16) 0.0258(13) Uani 1 1 d . . . . .
H143 H 0.024520 1.400247 1.123815 0.031 Uiso 1 1 calc R . . . .
C144 C -0.0535(2) 1.47683(13) 1.20367(17) 0.0302(13) Uani 1 1 d . . . . .

loop_
_atom_site_aniso_label
_atom_site_aniso_U_11
_atom_site_aniso_U_22
_atom_site_aniso_U_33
_atom_site_aniso_U_23
_atom_site_aniso_U_13
_atom_site_aniso_U_12
O1 0.055(3) 0.052(3) 0.029(2) 0.0016(19) -0.001(2) 0.003(2)
O2 0.060(3) 0.055(3) 0.029(2) 0.004(2) 0.011(2) 0.003(2)
O3 0.046(3) 0.048(3) 0.029(2) 0.0006(19) -0.0033(19) 0.004(2)
O4 0.059(3) 0.049(3) 0.029(2) -0.0034(19) -0.006(2) 0.005(2)
O5 0.043(3) 0.039(2) 0.070(3) -0.006(2) -0.003(2) -0.0008(19)
O6 0.050(3) 0.038(2) 0.077(4) 0.004(2) 0.006(2) 0.008(2)
O7 0.051(3) 0.043(3) 0.069(3) -0.012(2) 0.004(2) 0.004(2)
O8 0.046(3) 0.039(2) 0.077(3) 0.003(2) -0.010(2) 0.005(2)
O9 0.057(3) 0.041(2) 0.029(2) 0.0021(18) 0.006(2) 0.014(2)
O10 0.060(3) 0.045(2) 0.020(2) 0.0010(18) 0.004(2) 0.009(2)
O11 0.050(3) 0.054(3) 0.027(2) -0.0005(19) -0.002(2) 0.003(2)
O12 0.054(3) 0.047(2) 0.027(2) -0.0003(19) -0.001(2) 0.005(2)
O13 0.045(3) 0.046(3) 0.031(2) 0.0043(19) 0.0018(19) 0.008(2)
O14 0.058(3) 0.054(3) 0.028(2) 0.0019(19) 0.011(2) 0.009(2)
O15 0.046(3) 0.050(3) 0.024(2) -0.0007(18) 0.0007(19) -0.001(2)
O16 0.062(3) 0.052(3) 0.026(2) 0.0018(19) -0.004(2) 0.018(2)
O17 0.048(3) 0.034(2) 0.064(3) -0.004(2) 0.004(2) 0.0016(19)
O18 0.049(3) 0.038(2) 0.064(3) 0.010(2) 0.002(2) 0.005(2)
O19 0.046(3) 0.039(3) 0.079(4) 0.001(2) -0.022(3) -0.002(2)
O20 0.056(3) 0.039(3) 0.078(4) -0.003(2) 0.010(3) 0.009(2)
O21 0.066(3) 0.034(2) 0.040(3) 0.001(2) 0.006(2) 0.001(2)
O22 0.049(3) 0.050(3) 0.038(3) 0.010(2) 0.008(2) 0.005(2)
O23 0.045(3) 0.043(2) 0.044(3) -0.008(2) -0.004(2) 0.009(2)
O24 0.074(3) 0.043(2) 0.032(3) -0.007(2) 0.002(2) -0.002(2)
O25 0.055(3) 0.050(3) 0.033(3) -0.012(2) -0.004(2) 0.010(2)
O26 0.052(3) 0.037(2) 0.041(3) -0.0004(19) 0.006(2) 0.003(2)
O27 0.037(3) 0.053(3) 0.042(3) 0.006(2) 0.003(2) 0.002(2)
O28 0.047(3) 0.040(2) 0.045(3) 0.005(2) -0.008(2) 0.004(2)
O29 0.048(3) 0.038(2) 0.067(3) -0.016(2) -0.017(2) 0.009(2)
O30 0.047(3) 0.035(2) 0.074(3) 0.011(2) 0.016(2) 0.010(2)
O31 0.047(3) 0.032(2) 0.047(3) 0.006(2) 0.017(2) 0.0066(19)
O32 0.046(3) 0.026(2) 0.054(3) -0.002(2) -0.015(2) 0.0067(19)
O33 0.044(3) 0.031(2) 0.028(2) -0.0019(17) -0.0016(18) 0.0106(18)
O34 0.045(3) 0.029(2) 0.026(2) 0.0022(17) 0.0025(19) 0.0002(18)
O35 0.051(3) 0.035(2) 0.022(2) 0.0030(17) 0.0021(18) 0.0046(19)
O36 0.048(3) 0.035(2) 0.023(2) 0.0024(18) 0.002(2) -0.0027(19)
N5 0.031(3) 0.030(2) 0.034(3) -0.004(2) -0.001(2) -0.006(2)
C27 0.024(3) 0.034(3) 0.035(4) 0.007(3) -0.008(3) -0.011(3)
N6 0.026(3) 0.029(3) 0.039(3) 0.002(2) 0.000(2) -0.009(2)
C25 0.030(3) 0.040(3) 0.029(3) -0.002(3) -0.001(3) -0.012(3)
N4 0.034(3) 0.030(3) 0.037(3) -0.007(2) 0.000(2) -0.005(2)
C26 0.030(3) 0.026(3) 0.040(4) -0.007(3) 0.003(3) -0.011(3)
N11 0.031(3) 0.031(3) 0.041(3) 0.007(2) -0.002(2) -0.004(2)
C75 0.021(3) 0.029(3) 0.053(4) 0.001(3) -0.002(3) -0.003(3)
N12 0.026(3) 0.033(3) 0.043(3) 0.001(2) -0.004(2) -0.004(2)
C73 0.027(3) 0.041(3) 0.033(4) -0.007(3) 0.003(3) -0.013(3)
N10 0.029(3) 0.033(3) 0.038(3) -0.004(2) 0.005(2) -0.003(2)
C74 0.028(3) 0.035(3) 0.040(4) -0.004(3) 0.010(3) -0.006(3)
N17 0.030(3) 0.027(2) 0.033(3) 0.005(2) -0.002(2) -0.003(2)
C123 0.021(3) 0.022(3) 0.040(4) 0.007(3) -0.002(3) -0.003(2)
N18 0.033(3) 0.029(3) 0.027(3) -0.002(2) -0.003(2) 0.001(2)
C121 0.028(3) 0.031(3) 0.032(3) 0.000(3) -0.005(3) -0.007(3)
N16 0.029(3) 0.026(3) 0.038(3) -0.001(2) 0.006(2) -0.002(2)
C122 0.026(3) 0.030(3) 0.030(3) -0.004(3) 0.007(3) -0.004(3)
C3 0.028(3) 0.044(4) 0.039(4) -0.008(3) -0.001(3) -0.013(3)
N3 0.028(3) 0.034(3) 0.038(3) -0.006(2) -0.002(2) -0.010(2)
C1 0.025(3) 0.032(3) 0.041(4) -0.006(3) 0.006(3) -0.005(3)
N1 0.031(3) 0.029(2) 0.031(3) -0.001(2) 0.001(2) -0.007(2)
C2 0.021(3) 0.033(3) 0.040(4) 0.010(3) -0.002(3) -0.009(3)
N2 0.034(3) 0.030(3) 0.042(3) 0.008(2) -0.001(2) -0.004(2)
C4 0.031(3) 0.029(3) 0.026(3) 0.004(3) -0.001(3) -0.005(3)
C5 0.031(4) 0.043(3) 0.032(4) -0.009(3) 0.003(3) -0.004(3)
C6 0.038(4) 0.037(3) 0.027(3) -0.006(3) 0.002(3) -0.002(3)
C7 0.043(4) 0.040(3) 0.022(3) -0.001(3) -0.003(3) -0.008(3)
C8 0.038(4) 0.042(3) 0.034(4) -0.007(3) 0.002(3) -0.006(3)
C9 0.037(4) 0.038(3) 0.025(3) -0.005(3) 0.000(3) 0.000(3)
C10 0.038(4) 0.039(4) 0.035(4) -0.006(3) 0.007(3) -0.003(3)
C11 0.031(3) 0.031(3) 0.021(3) -0.006(3) 0.000(3) -0.005(3)
C12 0.033(3) 0.034(3) 0.033(4) -0.001(3) -0.001(3) -0.006(3)
C13 0.041(4) 0.033(3) 0.025(3) -0.001(3) -0.004(3) -0.002(3)
C14 0.035(4) 0.037(3) 0.026(3) 0.000(3) 0.002(3) -0.011(3)
C15 0.039(4) 0.033(3) 0.034(4) 0.003(3) -0.003(3) -0.004(3)
C16 0.034(4) 0.035(3) 0.036(4) 0.002(3) -0.004(3) -0.002(3)
C17 0.039(4) 0.043(4) 0.028(4) 0.006(3) -0.008(3) -0.007(3)
C18 0.026(3) 0.024(3) 0.044(4) -0.003(3) -0.004(3) -0.005(2)
C19 0.033(4) 0.033(3) 0.048(4) 0.003(3) -0.003(3) 0.003(3)
C20 0.039(4) 0.033(4) 0.056(4) 0.004(3) 0.001(3) -0.001(3)
C21 0.036(4) 0.031(3) 0.055(4) 0.003(3) -0.002(3) -0.006(3)
C22 0.030(3) 0.034(4) 0.059(4) -0.005(3) 0.001(3) -0.009(3)
C23 0.033(4) 0.034(4) 0.051(4) 0.004(3) -0.002(3) -0.010(3)
C24 0.035(4) 0.044(4) 0.048(4) 0.001(4) -0.005(3) -0.011(3)
C28 0.022(3) 0.025(3) 0.043(4) -0.002(3) -0.003(3) -0.006(2)
C29 0.028(3) 0.032(3) 0.046(4) 0.000(3) -0.001(3) -0.009(3)
C30 0.031(4) 0.036(4) 0.055(4) 0.010(3) -0.008(3) -0.010(3)
C31 0.022(3) 0.040(4) 0.060(5) 0.005(3) -0.003(3) -0.004(3)
C32 0.033(4) 0.036(4) 0.052(4) -0.009(3) -0.003(3) 0.000(3)
C33 0.036(4) 0.031(3) 0.049(4) -0.002(3) -0.004(3) -0.001(3)
C34 0.026(4) 0.044(4) 0.065(5) 0.010(4) 0.001(3) -0.008(3)
C35 0.036(4) 0.028(3) 0.023(3) 0.002(3) -0.001(3) -0.008(3)
C36 0.041(4) 0.037(3) 0.027(4) -0.003(3) -0.003(3) 0.002(3)
C37 0.048(4) 0.031(3) 0.029(4) -0.009(3) 0.007(3) 0.000(3)
C38 0.039(4) 0.038(3) 0.022(3) -0.003(3) 0.007(3) -0.007(3)
C39 0.038(4) 0.040(3) 0.029(4) -0.001(3) 0.001(3) 0.002(3)
C40 0.034(4) 0.035(3) 0.027(3) 0.001(3) 0.003(3) 0.005(3)
C41 0.035(4) 0.031(3) 0.026(3) 0.000(3) 0.003(3) -0.006(3)
C42 0.033(3) 0.031(3) 0.023(3) -0.002(3) -0.002(3) -0.006(3)
C43 0.042(4) 0.039(3) 0.029(4) 0.008(3) -0.005(3) -0.005(3)
C44 0.040(4) 0.034(3) 0.029(4) -0.001(3) -0.001(3) 0.001(3)
C45 0.035(4) 0.034(3) 0.025(3) -0.002(3) -0.001(3) -0.006(3)
C46 0.039(4) 0.039(3) 0.031(4) 0.010(3) -0.009(3) -0.005(3)
C47 0.035(4) 0.031(3) 0.032(4) 0.007(3) 0.000(3) -0.001(3)
C48 0.038(4) 0.039(4) 0.038(4) 0.010(3) -0.009(3) 0.006(3)
C51 0.028(3) 0.040(4) 0.035(4) 0.006(3) -0.002(3) -0.008(3)
N9 0.028(3) 0.032(3) 0.038(3) -0.001(2) 0.002(2) -0.005(2)
C49 0.022(3) 0.033(3) 0.045(4) -0.010(3) 0.001(3) -0.009(3)
N7 0.025(3) 0.035(3) 0.031(3) -0.002(2) -0.002(2) -0.004(2)
C50 0.020(3) 0.031(3) 0.040(4) 0.006(3) -0.002(3) -0.009(2)
N8 0.021(3) 0.036(3) 0.042(3) 0.007(2) 0.001(2) -0.004(2)
C52 0.029(3) 0.038(3) 0.019(3) 0.006(3) -0.008(3) -0.011(3)
C53 0.031(4) 0.042(3) 0.033(4) -0.006(3) 0.001(3) 0.001(3)
C54 0.036(4) 0.041(4) 0.028(3) -0.008(3) 0.001(3) -0.003(3)
C55 0.029(3) 0.026(3) 0.028(3) -0.001(3) -0.003(3) -0.005(3)
C56 0.033(4) 0.034(3) 0.030(3) -0.007(3) 0.000(3) -0.001(3)
C57 0.040(4) 0.030(3) 0.024(3) 0.003(3) -0.001(3) 0.001(3)
C58 0.035(4) 0.048(4) 0.028(4) 0.003(3) 0.004(3) -0.006(3)
C59 0.027(3) 0.033(3) 0.023(3) 0.002(3) 0.004(3) -0.005(3)
C60 0.021(3) 0.041(3) 0.032(3) 0.009(3) -0.001(3) -0.004(3)
C61 0.032(4) 0.033(3) 0.032(4) 0.005(3) 0.003(3) -0.001(3)
C62 0.029(3) 0.038(3) 0.023(3) 0.005(3) 0.001(3) -0.008(3)
C63 0.037(4) 0.036(3) 0.032(4) 0.009(3) 0.002(3) 0.000(3)
C64 0.031(4) 0.037(3) 0.037(4) 0.005(3) 0.000(3) -0.003(3)
C65 0.028(3) 0.033(3) 0.032(4) 0.007(3) -0.002(3) 0.003(3)
C66 0.024(3) 0.027(3) 0.045(4) -0.002(3) 0.000(3) -0.006(2)
C67 0.026(3) 0.039(4) 0.056(4) 0.005(3) 0.005(3) -0.003(3)
C68 0.035(4) 0.038(4) 0.056(4) 0.007(3) -0.002(3) -0.003(3)
C69 0.032(3) 0.028(3) 0.058(4) 0.001(3) 0.001(3) -0.009(3)
C70 0.029(3) 0.035(4) 0.053(4) 0.000(3) 0.000(3) -0.006(3)
C71 0.030(3) 0.033(3) 0.038(4) 0.004(3) 0.000(3) -0.005(3)
C72 0.021(3) 0.039(4) 0.067(5) -0.006(4) 0.000(3) -0.006(3)
C76 0.027(3) 0.024(3) 0.058(4) 0.004(3) -0.005(3) -0.007(3)
C77 0.031(4) 0.030(3) 0.052(4) -0.002(3) -0.004(3) -0.007(3)
C78 0.031(4) 0.036(4) 0.061(5) 0.005(3) -0.011(3) -0.007(3)
C79 0.027(3) 0.026(3) 0.063(5) -0.012(3) 0.004(3) -0.007(3)
C80 0.032(4) 0.039(4) 0.053(4) 0.003(3) 0.002(3) -0.008(3)
C81 0.039(4) 0.033(4) 0.050(4) -0.004(3) 0.005(3) 0.001(3)
C82 0.032(4) 0.041(4) 0.055(5) 0.002(4) 0.002(3) -0.012(3)
C83 0.026(3) 0.034(3) 0.028(3) 0.006(3) 0.001(3) -0.006(3)
C84 0.037(4) 0.024(3) 0.041(4) -0.005(3) 0.005(3) -0.007(3)
C85 0.041(4) 0.029(3) 0.030(4) -0.001(3) 0.009(3) -0.004(3)
C86 0.034(4) 0.037(3) 0.027(3) -0.001(3) 0.004(3) -0.006(3)
C87 0.029(3) 0.036(3) 0.044(4) 0.007(3) 0.000(3) -0.004(3)
C88 0.026(3) 0.039(3) 0.035(4) -0.001(3) 0.007(3) -0.004(3)
C89 0.037(4) 0.031(3) 0.040(4) -0.003(3) 0.003(3) -0.003(3)
C90 0.027(3) 0.028(3) 0.032(3) -0.006(3) -0.004(3) 0.000(3)
C91 0.032(4) 0.039(3) 0.030(4) -0.002(3) -0.008(3) -0.001(3)
C92 0.032(4) 0.038(3) 0.037(4) -0.004(3) -0.005(3) -0.003(3)
C93 0.030(3) 0.026(3) 0.036(4) -0.003(3) -0.002(3) -0.008(3)
C94 0.043(4) 0.037(3) 0.039(4) 0.007(3) -0.011(3) -0.007(3)
C95 0.032(3) 0.035(3) 0.038(4) -0.004(3) -0.002(3) -0.009(3)
C96 0.034(4) 0.039(4) 0.032(4) 0.001(3) -0.006(3) -0.013(3)
C98 0.025(3) 0.046(4) 0.036(4) 0.006(3) -0.001(3) -0.012(3)
N14 0.024(3) 0.033(3) 0.037(3) -0.005(2) 0.002(2) -0.004(2)
C99 0.027(3) 0.032(3) 0.040(4) -0.010(3) -0.003(3) -0.002(3)
N15 0.025(3) 0.033(3) 0.046(3) -0.002(2) 0.002(2) 0.000(2)
C97 0.018(3) 0.036(4) 0.046(4) 0.010(3) 0.002(3) 0.000(3)
N13 0.029(3) 0.035(3) 0.042(3) 0.004(2) 0.003(2) 0.001(2)
C100 0.026(3) 0.029(3) 0.031(3) -0.003(3) 0.003(3) -0.002(2)
C101 0.035(4) 0.034(3) 0.028(3) 0.000(3) 0.003(3) -0.002(3)
C102 0.025(3) 0.031(3) 0.044(4) -0.001(3) 0.008(3) -0.003(2)
C103 0.032(4) 0.032(3) 0.040(4) 0.001(3) -0.002(3) 0.001(3)
C104 0.039(4) 0.036(3) 0.030(3) 0.001(3) 0.002(3) 0.001(3)
C105 0.035(4) 0.033(3) 0.044(4) 0.000(3) 0.005(3) 0.004(3)
C106 0.034(4) 0.038(4) 0.034(4) 0.000(3) 0.002(3) -0.011(3)
C107 0.028(3) 0.024(3) 0.044(4) -0.003(3) 0.003(3) 0.001(2)
C108 0.035(4) 0.033(3) 0.041(4) 0.008(3) 0.017(3) 0.008(3)
C109 0.035(4) 0.045(4) 0.045(4) 0.010(3) 0.017(3) 0.006(3)
C110 0.023(3) 0.030(3) 0.054(4) 0.003(3) -0.003(3) -0.002(2)
C111 0.035(4) 0.032(3) 0.054(4) -0.012(3) -0.014(3) -0.004(3)
C112 0.033(4) 0.031(3) 0.050(4) -0.005(3) -0.013(3) 0.000(3)
C113 0.026(3) 0.032(3) 0.056(5) -0.004(3) -0.004(3) -0.001(3)
C114 0.036(4) 0.027(3) 0.029(3) -0.001(3) -0.003(3) 0.002(3)
C115 0.040(4) 0.030(3) 0.042(4) 0.000(3) -0.002(3) 0.003(3)
C116 0.041(4) 0.044(4) 0.042(4) -0.002(3) 0.005(3) 0.005(3)
C117 0.030(3) 0.037(3) 0.036(4) 0.006(3) -0.004(3) -0.009(3)
C118 0.029(3) 0.034(3) 0.037(4) 0.000(3) 0.001(3) -0.006(3)
C119 0.029(3) 0.038(3) 0.034(4) -0.005(3) -0.001(3) -0.004(3)
C120 0.025(3) 0.038(4) 0.044(4) -0.003(3) 0.000(3) -0.004(3)
C124 0.026(3) 0.021(3) 0.035(4) 0.003(3) -0.002(3) -0.002(2)
C125 0.032(3) 0.029(3) 0.036(4) -0.007(3) -0.006(3) 0.002(3)
C126 0.034(4) 0.028(3) 0.041(4) -0.002(3) -0.010(3) 0.002(3)
C127 0.020(3) 0.019(3) 0.054(4) 0.004(3) 0.003(3) -0.004(2)
C128 0.032(4) 0.034(3) 0.042(4) 0.000(3) 0.012(3) 0.005(3)
C129 0.035(4) 0.035(3) 0.035(4) 0.007(3) 0.010(3) 0.005(3)
C130 0.030(3) 0.029(3) 0.039(4) 0.001(3) -0.001(3) -0.010(3)
C131 0.030(3) 0.032(3) 0.021(3) 0.005(3) 0.002(3) -0.003(3)
C132 0.034(4) 0.025(3) 0.038(4) -0.003(3) 0.003(3) 0.000(3)
C133 0.036(3) 0.026(3) 0.023(3) -0.005(2) 0.003(3) -0.001(3)
C134 0.028(3) 0.030(3) 0.017(3) 0.000(2) 0.006(2) -0.006(3)
C135 0.038(4) 0.026(3) 0.032(4) 0.004(3) 0.000(3) 0.000(3)
C136 0.030(3) 0.028(3) 0.030(3) 0.001(3) 0.005(3) 0.004(3)
C137 0.026(3) 0.034(3) 0.027(3) -0.009(3) 0.010(3) 0.001(3)
C138 0.025(3) 0.022(3) 0.030(3) -0.006(2) 0.002(3) -0.003(2)
C139 0.039(4) 0.022(3) 0.029(3) 0.002(2) -0.006(3) -0.001(3)
C140 0.037(4) 0.024(3) 0.035(4) 0.000(3) -0.003(3) 0.002(3)
C141 0.024(3) 0.027(3) 0.027(3) 0.000(2) -0.002(2) 0.000(2)
C142 0.032(3) 0.030(3) 0.031(3) 0.004(3) -0.005(3) -0.004(3)
C143 0.026(3) 0.025(3) 0.027(3) 0.001(2) 0.001(3) 0.000(2)
C144 0.028(3) 0.033(4) 0.029(3) 0.001(3) -0.005(3) -0.001(3)

loop_
_atom_type_symbol
_atom_type_description
_atom_type_scat_dispersion_real
_atom_type_scat_dispersion_imag
_atom_type_scat_source
C C 0.0033 0.0016 'International Tables Vol C Tables 4.2.6.8 and 6.1.1.4'
H H 0.0000 0.0000 'International Tables Vol C Tables 4.2.6.8 and 6.1.1.4'
N N 0.0061 0.0033 'International Tables Vol C Tables 4.2.6.8 and 6.1.1.4'
O O 0.0106 0.0060 'International Tables Vol C Tables 4.2.6.8 and 6.1.1.4'

loop_
_geom_angle_atom_site_label_1
_geom_angle_atom_site_label_2
_geom_angle_atom_site_label_3
_geom_angle
_geom_angle_site_symmetry_1
_geom_angle_site_symmetry_3
_geom_angle_publ_flag
C10 O2 H2 109.5 . . ?
C17 O4 H4 109.5 . . ?
C24 O6 H6 109.5 . . ?
C34 O8 H8A 109.5 . . ?
C41 O10 H10 109.5 . . ?
C48 O12 H12A 109.5 . . ?
C58 O14 H14 109.5 . . ?
C65 O16 H16A 109.5 . . ?
C72 O17 H17 109.5 . . ?
C82 O20 H20A 109.5 . . ?
C89 O22 H22A 109.5 . . ?
C96 O24 H24 109.5 . . ?
C106 O25 H25 109.5 . . ?
C120 O28 H28 109.5 . . ?
C113 O30 H30A 109.5 . . ?
C130 O32 H32A 109.5 . . ?
C137 O34 H34 109.5 . . ?
C144 O36 H36A 109.5 . . ?
C27 N5 C26 120.0 . . ?
N5 C27 C42 119.6(3) . . ?
N6 C27 N5 120.0 . . ?
N6 C27 C42 120.4(3) . . ?
C27 N6 C25 120.0 . . ?
N6 C25 N4 120.0 . . ?
C28 C25 N6 121.0(3) . . ?
C28 C25 N4 118.9(3) . . ?
C26 N4 C25 120.0 . . ?
N5 C26 C35 121.2(3) . . ?
N4 C26 N5 120.0 . . ?
N4 C26 C35 118.8(3) . . ?
C75 N11 C74 120.0 . . ?
N11 C75 C90 118.7(3) . . ?
N12 C75 N11 120.0 . . ?
N12 C75 C90 121.3(3) . . ?
C75 N12 C73 120.0 . . ?
N12 C73 C76 120.6(3) . . ?
N10 C73 N12 120.0 . . ?
N10 C73 C76 119.4(3) . . ?
C74 N10 C73 120.0 . . ?
N11 C74 C83 120.9(3) . . ?
N10 C74 N11 120.0 . . ?
N10 C74 C83 119.1(3) . . ?
C123 N17 C122 120.0 . . ?
N17 C123 C138 119.7(3) . . ?
N18 C123 N17 120.0 . . ?
N18 C123 C138 120.3(3) . . ?
C123 N18 C121 120.0 . . ?
N18 C121 N16 120.0 . . ?
N18 C121 C124 121.1(3) . . ?
N16 C121 C124 118.9(3) . . ?
C122 N16 C121 120.0 . . ?
N17 C122 C131 120.3(3) . . ?
N16 C122 N17 120.0 . . ?
N16 C122 C131 119.7(3) . . ?
N3 C3 N2 120.0 . . ?
N3 C3 C18 120.8(3) . . ?
N2 C3 C18 119.1(3) . . ?
C1 N3 C3 120.0 . . ?
N3 C1 N1 120.0 . . ?
N3 C1 C4 120.4(3) . . ?
N1 C1 C4 119.5(3) . . ?
C1 N1 C2 120.0 . . ?
N1 C2 N2 120.0 . . ?
N1 C2 C11 119.9(3) . . ?
N2 C2 C11 120.1(3) . . ?
C2 N2 C3 120.0 . . ?
C1 C4 C5 121.4(5) . . ?
C1 C4 C9 119.7(5) . . ?
C9 C4 C5 118.9(5) . . ?
C4 C5 H5 119.8 . . ?
C6 C5 C4 120.3(5) . . ?
C6 C5 H5 119.8 . . ?
C5 C6 H6A 119.8 . . ?
C7 C6 C5 120.4(5) . . ?
C7 C6 H6A 119.8 . . ?
C6 C7 C8 120.2(5) . . ?
C6 C7 C10 122.4(5) . . ?
C8 C7 C10 117.4(5) . . ?
C7 C8 H8 120.2 . . ?
C9 C8 C7 119.6(5) . . ?
C9 C8 H8 120.2 . . ?
C4 C9 H9 119.7 . . ?
C8 C9 C4 120.5(5) . . ?
C8 C9 H9 119.7 . . ?
O1 C10 O2 124.3(5) . . ?
O1 C10 C7 121.4(5) . . ?
O2 C10 C7 114.2(5) . . ?
C2 C11 C16 119.9(5) . . ?
C12 C11 C2 120.9(5) . . ?
C12 C11 C16 119.2(5) . . ?
C11 C12 H12 120.0 . . ?
C13 C12 C11 119.9(5) . . ?
C13 C12 H12 120.0 . . ?
C12 C13 H13 119.8 . . ?
C14 C13 C12 120.4(5) . . ?
C14 C13 H13 119.8 . . ?
C13 C14 C15 119.8(5) . . ?
C13 C14 C17 118.8(5) . . ?
C15 C14 C17 121.3(5) . . ?
C14 C15 H15 120.1 . . ?
C16 C15 C14 119.8(5) . . ?
C16 C15 H15 120.1 . . ?
C11 C16 H16 119.6 . . ?
C15 C16 C11 120.8(5) . . ?
C15 C16 H16 119.6 . . ?
O3 C17 O4 123.3(5) . . ?
O3 C17 C14 122.4(5) . . ?
O4 C17 C14 114.3(5) . . ?
C19 C18 C3 121.0(5) . . ?
C19 C18 C23 119.4(5) . . ?
C23 C18 C3 119.6(5) . . ?
C18 C19 H19 119.6 . . ?
C20 C19 C18 120.7(6) . . ?
C20 C19 H19 119.6 . . ?
C19 C20 H20 120.1 . . ?
C19 C20 C21 119.7(6) . . ?
C21 C20 H20 120.1 . . ?
C20 C21 C24 121.0(6) . . ?
C22 C21 C20 120.5(5) . . ?
C22 C21 C24 118.4(6) . . ?
C21 C22 H22 120.0 . . ?
C21 C22 C23 120.1(6) . . ?
C23 C22 H22 120.0 . . ?
C18 C23 H23 120.3 . . ?
C22 C23 C18 119.5(6) . . ?
C22 C23 H23 120.3 . . ?
O5 C24 O6 125.3(6) . . ?
O5 C24 C21 117.3(6) . . ?
O6 C24 C21 117.4(6) . . ?
C25 C28 C29 120.6(5) . . ?
C25 C28 C33 120.3(5) . . ?
C33 C28 C29 119.1(5) . . ?
C28 C29 H29 120.1 . . ?
C30 C29 C28 119.8(6) . . ?
C30 C29 H29 120.1 . . ?
C29 C30 H30 119.6 . . ?
C29 C30 C31 120.7(6) . . ?
C31 C30 H30 119.6 . . ?
C30 C31 C34 120.3(6) . . ?
C32 C31 C30 120.0(5) . . ?
C32 C31 C34 119.7(6) . . ?
C31 C32 H32 120.3 . . ?
C31 C32 C33 119.4(6) . . ?
C33 C32 H32 120.3 . . ?
C28 C33 C32 120.9(6) . . ?
C28 C33 H33 119.5 . . ?
C32 C33 H33 119.5 . . ?
O7 C34 O8 125.7(6) . . ?
O7 C34 C31 119.7(6) . . ?
O8 C34 C31 114.6(6) . . ?
C36 C35 C26 120.1(5) . . ?
C36 C35 C40 119.7(5) . . ?
C40 C35 C26 120.2(5) . . ?
C35 C36 H36 119.2 . . ?
C35 C36 C37 121.6(5) . . ?
C37 C36 H36 119.2 . . ?
C36 C37 H37 120.4 . . ?
C36 C37 C38 119.3(5) . . ?
C38 C37 H37 120.4 . . ?
C37 C38 C39 119.1(5) . . ?
C37 C38 C41 121.5(5) . . ?
C39 C38 C41 119.3(5) . . ?
C38 C39 H39 119.7 . . ?
C40 C39 C38 120.7(5) . . ?
C40 C39 H39 119.7 . . ?
C35 C40 C39 119.7(5) . . ?
C35 C40 H40 120.2 . . ?
C39 C40 H40 120.2 . . ?
O9 C41 O10 123.9(5) . . ?
O9 C41 C38 121.7(5) . . ?
O10 C41 C38 114.5(5) . . ?
C43 C42 C27 119.3(5) . . ?
C47 C42 C27 121.1(5) . . ?
C47 C42 C43 119.6(5) . . ?
C42 C43 H43 120.1 . . ?
C44 C43 C42 119.8(5) . . ?
C44 C43 H43 120.1 . . ?
C43 C44 H44 119.5 . . ?
C43 C44 C45 121.0(5) . . ?
C45 C44 H44 119.5 . . ?
C44 C45 C48 118.8(5) . . ?
C46 C45 C44 118.8(5) . . ?
C46 C45 C48 122.3(5) . . ?
C45 C46 H46 119.6 . . ?
C47 C46 C45 120.9(5) . . ?
C47 C46 H46 119.6 . . ?
C42 C47 H47 120.0 . . ?
C46 C47 C42 119.9(5) . . ?
C46 C47 H47 120.0 . . ?
O11 C48 O12 121.3(5) . . ?
O11 C48 C45 122.1(5) . . ?
O12 C48 C45 116.6(5) . . ?
N9 C51 N8 120.0 . . ?
N9 C51 C66 120.3(3) . . ?
N8 C51 C66 119.6(3) . . ?
C51 N9 C49 120.0 . . ?
N9 C49 C52 121.1(3) . . ?
N7 C49 N9 120.0 . . ?
N7 C49 C52 118.9(3) . . ?
C49 N7 C50 120.0 . . ?
N7 C50 C59 120.6(3) . . ?
N8 C50 N7 120.0 . . ?
N8 C50 C59 119.3(3) . . ?
C50 N8 C51 120.0 . . ?
C53 C52 C49 120.0(5) . . ?
C57 C52 C49 119.5(5) . . ?
C57 C52 C53 120.4(5) . . ?
C52 C53 H53 120.2 . . ?
C54 C53 C52 119.6(5) . . ?
C54 C53 H53 120.2 . . ?
C53 C54 H54 120.0 . . ?
C53 C54 C55 120.0(5) . . ?
C55 C54 H54 120.0 . . ?
C54 C55 C58 121.2(5) . . ?
C56 C55 C54 119.7(5) . . ?
C56 C55 C58 119.1(5) . . ?
C55 C56 H56 119.5 . . ?
C55 C56 C57 121.1(5) . . ?
C57 C56 H56 119.5 . . ?
C52 C57 H57 120.4 . . ?
C56 C57 C52 119.2(5) . . ?
C56 C57 H57 120.4 . . ?
O13 C58 O14 123.0(5) . . ?
O13 C58 C55 120.8(5) . . ?
O14 C58 C55 116.2(5) . . ?
C50 C59 C60 119.9(5) . . ?
C64 C59 C50 121.0(5) . . ?
C64 C59 C60 119.1(5) . . ?
C59 C60 H60 120.0 . . ?
C61 C60 C59 120.1(5) . . ?
C61 C60 H60 120.0 . . ?
C60 C61 H61 119.6 . . ?
C62 C61 C60 120.7(5) . . ?
C62 C61 H61 119.6 . . ?
C61 C62 C63 118.9(5) . . ?
C61 C62 C65 119.8(5) . . ?
C63 C62 C65 121.3(5) . . ?
C62 C63 H63 119.4 . . ?
C64 C63 C62 121.3(5) . . ?
C64 C63 H63 119.4 . . ?
C59 C64 H64 120.0 . . ?
C63 C64 C59 119.9(5) . . ?
C63 C64 H64 120.0 . . ?
O15 C65 O16 122.3(5) . . ?
O15 C65 C62 121.5(5) . . ?
O16 C65 C62 116.3(5) . . ?
C51 C66 C67 119.8(5) . . ?
C71 C66 C51 120.0(5) . . ?
C71 C66 C67 120.1(5) . . ?
C66 C67 H67 120.3 . . ?
C68 C67 C66 119.5(6) . . ?
C68 C67 H67 120.3 . . ?
C67 C68 H68 119.8 . . ?
C69 C68 C67 120.3(6) . . ?
C69 C68 H68 119.8 . . ?
C68 C69 C70 120.0(5) . . ?
C68 C69 C72 120.0(6) . . ?
C70 C69 C72 120.0(6) . . ?
C69 C70 H70 119.8 . . ?
C71 C70 C69 120.5(6) . . ?
C71 C70 H70 119.8 . . ?
C66 C71 H71 120.2 . . ?
C70 C71 C66 119.5(5) . . ?
C70 C71 H71 120.2 . . ?
O17 C72 C69 115.1(6) . . ?
O18 C72 O17 125.4(5) . . ?
O18 C72 C69 119.5(6) . . ?
C73 C76 C81 120.3(5) . . ?
C77 C76 C73 119.7(5) . . ?
C77 C76 C81 120.0(5) . . ?
C76 C77 H77 120.8 . . ?
C76 C77 C78 118.5(6) . . ?
C78 C77 H77 120.8 . . ?
C77 C78 H78 120.0 . . ?
C79 C78 C77 120.0(6) . . ?
C79 C78 H78 120.0 . . ?
C78 C79 C82 117.4(6) . . ?
C80 C79 C78 120.9(5) . . ?
C80 C79 C82 121.6(6) . . ?
C79 C80 H80 120.4 . . ?
C81 C80 C79 119.1(6) . . ?
C81 C80 H80 120.4 . . ?
C76 C81 H81 119.3 . . ?
C80 C81 C76 121.4(6) . . ?
C80 C81 H81 119.3 . . ?
O19 C82 O20 124.7(6) . . ?
O19 C82 C79 119.8(6) . . ?
O20 C82 C79 115.5(6) . . ?
C84 C83 C74 121.2(5) . . ?
C84 C83 C88 119.8(5) . . ?
C88 C83 C74 119.0(5) . . ?
C83 C84 H84 119.5 . . ?
C85 C84 C83 121.1(5) . . ?
C85 C84 H84 119.5 . . ?
C84 C85 H85 120.0 . . ?
C84 C85 C86 120.0(5) . . ?
C86 C85 H85 120.0 . . ?
C85 C86 C89 119.3(5) . . ?
C87 C86 C85 119.3(5) . . ?
C87 C86 C89 121.4(5) . . ?
C86 C87 H87 119.6 . . ?
C88 C87 C86 120.7(5) . . ?
C88 C87 H87 119.6 . . ?
C83 C88 H88 120.5 . . ?
C87 C88 C83 119.1(5) . . ?
C87 C88 H88 120.5 . . ?
O21 C89 O22 122.8(5) . . ?
O21 C89 C86 120.3(5) . . ?
O22 C89 C86 116.9(5) . . ?
C75 C90 C95 119.2(5) . . ?
C91 C90 C75 121.4(5) . . ?
C91 C90 C95 119.4(5) . . ?
C90 C91 H91 119.1 . . ?
C92 C91 C90 121.9(5) . . ?
C92 C91 H91 119.1 . . ?
C91 C92 H92 120.7 . . ?
C91 C92 C93 118.6(5) . . ?
C93 C92 H92 120.7 . . ?
C92 C93 C96 119.0(5) . . ?
C94 C93 C92 120.1(5) . . ?
C94 C93 C96 120.8(5) . . ?
C93 C94 H94 119.5 . . ?
C93 C94 C95 121.0(5) . . ?
C95 C94 H94 119.5 . . ?
C90 C95 H95 120.5 . . ?
C94 C95 C90 119.0(5) . . ?
C94 C95 H95 120.5 . . ?
O23 C96 O24 123.9(5) . . ?
O23 C96 C93 120.0(5) . . ?
O24 C96 C93 116.1(5) . . ?
N14 C98 N13 120.0 . . ?
N14 C98 C107 120.3(3) . . ?
N13 C98 C107 119.6(3) . . ?
C98 N14 C99 120.0 . . ?
N14 C99 N15 120.0 . . ?
C114 C99 N14 120.5(3) . . ?
C114 C99 N15 119.3(3) . . ?
C97 N15 C99 120.0 . . ?
N15 C97 N13 120.0 . . ?
N15 C97 C100 119.5(3) . . ?
N13 C97 C100 120.5(3) . . ?
C97 N13 C98 120.0 . . ?
C101 C100 C97 120.4(5) . . ?
C101 C100 C105 119.8(5) . . ?
C105 C100 C97 119.9(5) . . ?
C100 C101 H101 119.5 . . ?
C100 C101 C102 120.9(5) . . ?
C102 C101 H101 119.5 . . ?
C101 C102 H102 120.3 . . ?
C101 C102 C103 119.3(5) . . ?
C103 C102 H102 120.3 . . ?
C102 C103 C106 119.3(5) . . ?
C104 C103 C102 120.5(5) . . ?
C104 C103 C106 120.2(5) . . ?
C103 C104 H104 120.4 . . ?
C103 C104 C105 119.1(5) . . ?
C105 C104 H104 120.4 . . ?
C100 C105 C104 120.4(5) . . ?
C100 C105 H105 119.8 . . ?
C104 C105 H105 119.8 . . ?
O25 C106 C103 117.0(5) . . ?
O26 C106 O25 124.5(5) . . ?
O26 C106 C103 118.5(5) . . ?
C98 C107 C112 118.7(5) . . ?
C108 C107 C98 120.8(5) . . ?
C108 C107 C112 120.5(5) . . ?
C107 C108 H108 119.8 . . ?
C109 C108 C107 120.4(5) . . ?
C109 C108 H108 119.8 . . ?
C108 C109 H109 119.5 . . ?
C108 C109 C110 121.0(6) . . ?
C110 C109 H109 119.5 . . ?
C109 C110 C111 118.7(5) . . ?
C109 C110 C113 123.5(6) . . ?
C111 C110 C113 117.7(6) . . ?
C110 C111 H111 119.5 . . ?
C112 C111 C110 121.0(6) . . ?
C112 C111 H111 119.5 . . ?
C107 C112 H112 120.8 . . ?
C111 C112 C107 118.4(5) . . ?
C111 C112 H112 120.8 . . ?
O29 C113 O30 124.8(5) . . ?
O29 C113 C110 121.2(6) . . ?
O30 C113 C110 114.0(6) . . ?
C99 C114 C115 120.2(5) . . ?
C99 C114 C119 120.5(5) . . ?
C115 C114 C119 119.3(5) . . ?
C114 C115 H115 119.8 . . ?
C116 C115 C114 120.4(5) . . ?
C116 C115 H115 119.8 . . ?
C115 C116 H116 120.1 . . ?
C115 C116 C117 119.9(6) . . ?
C117 C116 H116 120.1 . . ?
C116 C117 C120 118.9(5) . . ?
C118 C117 C116 120.2(5) . . ?
C118 C117 C120 121.0(5) . . ?
C117 C118 H118 119.9 . . ?
C117 C118 C119 120.2(5) . . ?
C119 C118 H118 119.9 . . ?
C114 C119 H119 120.0 . . ?
C118 C119 C114 120.1(5) . . ?
C118 C119 H119 120.0 . . ?
O27 C120 O28 123.7(5) . . ?
O27 C120 C117 120.4(5) . . ?
O28 C120 C117 115.9(5) . . ?
C125 C124 C121 119.5(5) . . ?
C125 C124 C129 120.1(5) . . ?
C129 C124 C121 120.3(5) . . ?
C124 C125 H125 119.9 . . ?
C124 C125 C126 120.2(5) . . ?
C126 C125 H125 119.9 . . ?
C125 C126 H126 120.6 . . ?
C127 C126 C125 118.9(5) . . ?
C127 C126 H126 120.6 . . ?
C126 C127 C130 119.9(5) . . ?
C128 C127 C126 121.1(5) . . ?
C128 C127 C130 119.0(5) . . ?
C127 C128 H128 120.5 . . ?
C129 C128 C127 118.9(5) . . ?
C129 C128 H128 120.5 . . ?
C124 C129 C128 120.7(5) . . ?
C124 C129 H129 119.6 . . ?
C128 C129 H129 119.6 . . ?
O31 C130 O32 124.4(5) . . ?
O31 C130 C127 119.4(5) . . ?
O32 C130 C127 116.2(5) . . ?
C122 C131 C136 120.6(4) . . ?
C132 C131 C122 119.3(4) . . ?
C132 C131 C136 120.0(5) . . ?
C131 C132 H132 119.8 . . ?
C133 C132 C131 120.4(5) . . ?
C133 C132 H132 119.8 . . ?
C132 C133 H133 120.1 . . ?
C132 C133 C134 119.8(5) . . ?
C134 C133 H133 120.1 . . ?
C133 C134 C137 122.1(5) . . ?
C135 C134 C133 119.7(5) . . ?
C135 C134 C137 118.1(5) . . ?
C134 C135 H135 119.6 . . ?
C136 C135 C134 120.7(5) . . ?
C136 C135 H135 119.6 . . ?
C131 C136 H136 120.4 . . ?
C135 C136 C131 119.2(5) . . ?
C135 C136 H136 120.4 . . ?
O33 C137 O34 123.1(5) . . ?
O33 C137 C134 123.1(5) . . ?
O34 C137 C134 113.7(5) . . ?
C139 C138 C123 119.5(5) . . ?
C139 C138 C143 120.2(5) . . ?
C143 C138 C123 120.3(4) . . ?
C138 C139 H139 120.1 . . ?
C140 C139 C138 119.8(5) . . ?
C140 C139 H139 120.1 . . ?
C139 C140 H140 119.7 . . ?
C139 C140 C141 120.6(5) . . ?
C141 C140 H140 119.7 . . ?
C140 C141 C144 119.9(5) . . ?
C142 C141 C140 119.2(5) . . ?
C142 C141 C144 120.7(5) . . ?
C141 C142 H142 119.8 . . ?
C143 C142 C141 120.4(5) . . ?
C143 C142 H142 119.8 . . ?
C138 C143 H143 120.1 . . ?
C142 C143 C138 119.7(5) . . ?
C142 C143 H143 120.1 . . ?
O35 C144 O36 123.8(5) . . ?
O35 C144 C141 119.9(5) . . ?
O36 C144 C141 116.3(5) . . ?

loop_
_geom_bond_atom_site_label_1
_geom_bond_atom_site_label_2
_geom_bond_distance
_geom_bond_site_symmetry_2
_geom_bond_publ_flag
O1 C10 1.218(6) . ?
O2 H2 0.8400 . ?
O2 C10 1.312(6) . ?
O3 C17 1.224(6) . ?
O4 H4 0.8400 . ?
O4 C17 1.319(6) . ?
O5 C24 1.254(7) . ?
O6 H6 0.8400 . ?
O6 C24 1.278(7) . ?
O7 C34 1.260(7) . ?
O8 H8A 0.8400 . ?
O8 C34 1.261(7) . ?
O9 C41 1.230(6) . ?
O10 H10 0.8400 . ?
O10 C41 1.300(6) . ?
O11 C48 1.258(6) . ?
O12 H12A 0.8400 . ?
O12 C48 1.306(6) . ?
O13 C58 1.238(6) . ?
O14 H14 0.8400 . ?
O14 C58 1.314(7) . ?
O15 C65 1.238(6) . ?
O16 H16A 0.8400 . ?
O16 C65 1.299(6) . ?
O17 H17 0.8400 . ?
O17 C72 1.280(7) . ?
O18 C72 1.253(7) . ?
O19 C82 1.239(7) . ?
O20 H20A 0.8400 . ?
O20 C82 1.306(7) . ?
O21 C89 1.251(6) . ?
O22 H22A 0.8400 . ?
O22 C89 1.299(6) . ?
O23 C96 1.263(7) . ?
O24 H24 0.8400 . ?
O24 C96 1.285(6) . ?
O25 H25 0.8400 . ?
O25 C106 1.273(6) . ?
O26 C106 1.267(6) . ?
O27 C120 1.259(7) . ?
O28 H28 0.8400 . ?
O28 C120 1.286(6) . ?
O29 C113 1.242(7) . ?
O30 H30A 0.8400 . ?
O30 C113 1.313(7) . ?
O31 C130 1.250(6) . ?
O32 H32A 0.8400 . ?
O32 C130 1.289(6) . ?
O33 C137 1.223(6) . ?
O34 H34 0.8400 . ?
O34 C137 1.328(6) . ?
O35 C144 1.244(6) . ?
O36 H36A 0.8400 . ?
O36 C144 1.296(6) . ?
N5 C27 1.3900 . ?
N5 C26 1.3900 . ?
C27 N6 1.3900 . ?
C27 C42 1.408(5) . ?
N6 C25 1.3900 . ?
C25 N4 1.3900 . ?
C25 C28 1.389(5) . ?
N4 C26 1.3900 . ?
C26 C35 1.400(5) . ?
N11 C75 1.3900 . ?
N11 C74 1.3900 . ?
C75 N12 1.3900 . ?
C75 C90 1.397(6) . ?
N12 C73 1.3900 . ?
C73 N10 1.3900 . ?
C73 C76 1.392(6) . ?
N10 C74 1.3900 . ?
C74 C83 1.407(6) . ?
N17 C123 1.3900 . ?
N17 C122 1.3900 . ?
C123 N18 1.3900 . ?
C123 C138 1.396(5) . ?
N18 C121 1.3900 . ?
C121 N16 1.3900 . ?
C121 C124 1.396(5) . ?
N16 C122 1.3900 . ?
C122 C131 1.397(5) . ?
C3 N3 1.3900 . ?
C3 N2 1.3900 . ?
C3 C18 1.399(5) . ?
N3 C1 1.3900 . ?
C1 N1 1.3900 . ?
C1 C4 1.395(5) . ?
N1 C2 1.3900 . ?
C2 N2 1.3900 . ?
C2 C11 1.399(5) . ?
C4 C5 1.402(7) . ?
C4 C9 1.396(7) . ?
C5 H5 0.9500 . ?
C5 C6 1.386(7) . ?
C6 H6A 0.9500 . ?
C6 C7 1.371(7) . ?
C7 C8 1.403(7) . ?
C7 C10 1.505(8) . ?
C8 H8 0.9500 . ?
C8 C9 1.385(7) . ?
C9 H9 0.9500 . ?
C11 C12 1.389(7) . ?
C11 C16 1.399(7) . ?
C12 H12 0.9500 . ?
C12 C13 1.386(7) . ?
C13 H13 0.9500 . ?
C13 C14 1.385(7) . ?
C14 C15 1.395(7) . ?
C14 C17 1.486(8) . ?
C15 H15 0.9500 . ?
C15 C16 1.373(7) . ?
C16 H16 0.9500 . ?
C18 C19 1.394(8) . ?
C18 C23 1.396(8) . ?
C19 H19 0.9500 . ?
C19 C20 1.364(7) . ?
C20 H20 0.9500 . ?
C20 C21 1.392(8) . ?
C21 C22 1.371(8) . ?
C21 C24 1.514(8) . ?
C22 H22 0.9500 . ?
C22 C23 1.393(8) . ?
C23 H23 0.9500 . ?
C28 C29 1.401(7) . ?
C28 C33 1.395(7) . ?
C29 H29 0.9500 . ?
C29 C30 1.383(8) . ?
C30 H30 0.9500 . ?
C30 C31 1.395(8) . ?
C31 C32 1.382(8) . ?
C31 C34 1.500(8) . ?
C32 H32 0.9500 . ?
C32 C33 1.397(7) . ?
C33 H33 0.9500 . ?
C35 C36 1.375(7) . ?
C35 C40 1.385(7) . ?
C36 H36 0.9500 . ?
C36 C37 1.383(7) . ?
C37 H37 0.9500 . ?
C37 C38 1.397(7) . ?
C38 C39 1.398(7) . ?
C38 C41 1.477(7) . ?
C39 H39 0.9500 . ?
C39 C40 1.388(7) . ?
C40 H40 0.9500 . ?
C42 C43 1.399(7) . ?
C42 C47 1.391(7) . ?
C43 H43 0.9500 . ?
C43 C44 1.381(7) . ?
C44 H44 0.9500 . ?
C44 C45 1.392(7) . ?
C45 C46 1.390(7) . ?
C45 C48 1.451(8) . ?
C46 H46 0.9500 . ?
C46 C47 1.384(7) . ?
C47 H47 0.9500 . ?
C51 N9 1.3900 . ?
C51 N8 1.3900 . ?
C51 C66 1.398(6) . ?
N9 C49 1.3900 . ?
C49 N7 1.3900 . ?
C49 C52 1.410(5) . ?
N7 C50 1.3900 . ?
C50 N8 1.3900 . ?
C50 C59 1.396(5) . ?
C52 C53 1.394(7) . ?
C52 C57 1.386(7) . ?
C53 H53 0.9500 . ?
C53 C54 1.385(7) . ?
C54 H54 0.9500 . ?
C54 C55 1.394(7) . ?
C55 C56 1.375(7) . ?
C55 C58 1.486(7) . ?
C56 H56 0.9500 . ?
C56 C57 1.384(7) . ?
C57 H57 0.9500 . ?
C59 C60 1.397(7) . ?
C59 C64 1.393(7) . ?
C60 H60 0.9500 . ?
C60 C61 1.392(7) . ?
C61 H61 0.9500 . ?
C61 C62 1.375(7) . ?
C62 C63 1.390(7) . ?
C62 C65 1.468(7) . ?
C63 H63 0.9500 . ?
C63 C64 1.377(7) . ?
C64 H64 0.9500 . ?
C66 C67 1.412(8) . ?
C66 C71 1.389(7) . ?
C67 H67 0.9500 . ?
C67 C68 1.385(8) . ?
C68 H68 0.9500 . ?
C68 C69 1.383(8) . ?
C69 C70 1.398(8) . ?
C69 C72 1.505(8) . ?
C70 H70 0.9500 . ?
C70 C71 1.385(7) . ?
C71 H71 0.9500 . ?
C76 C77 1.392(8) . ?
C76 C81 1.402(8) . ?
C77 H77 0.9500 . ?
C77 C78 1.408(8) . ?
C78 H78 0.9500 . ?
C78 C79 1.391(8) . ?
C79 C80 1.384(8) . ?
C79 C82 1.503(8) . ?
C80 H80 0.9500 . ?
C80 C81 1.364(8) . ?
C81 H81 0.9500 . ?
C83 C84 1.376(7) . ?
C83 C88 1.405(7) . ?
C84 H84 0.9500 . ?
C84 C85 1.362(7) . ?
C85 H85 0.9500 . ?
C85 C86 1.396(7) . ?
C86 C87 1.391(8) . ?
C86 C89 1.465(8) . ?
C87 H87 0.9500 . ?
C87 C88 1.378(7) . ?
C88 H88 0.9500 . ?
C90 C91 1.383(7) . ?
C90 C95 1.405(7) . ?
C91 H91 0.9500 . ?
C91 C92 1.367(7) . ?
C92 H92 0.9500 . ?
C92 C93 1.408(7) . ?
C93 C94 1.374(8) . ?
C93 C96 1.479(8) . ?
C94 H94 0.9500 . ?
C94 C95 1.385(8) . ?
C95 H95 0.9500 . ?
C98 N14 1.3900 . ?
C98 N13 1.3900 . ?
C98 C107 1.398(5) . ?
N14 C99 1.3900 . ?
C99 N15 1.3900 . ?
C99 C114 1.385(6) . ?
N15 C97 1.3900 . ?
C97 N13 1.3900 . ?
C97 C100 1.399(6) . ?
C100 C101 1.370(7) . ?
C100 C105 1.373(7) . ?
C101 H101 0.9500 . ?
C101 C102 1.380(7) . ?
C102 H102 0.9500 . ?
C102 C103 1.387(7) . ?
C103 C104 1.375(7) . ?
C103 C106 1.486(8) . ?
C104 H104 0.9500 . ?
C104 C105 1.400(7) . ?
C105 H105 0.9500 . ?
C107 C108 1.376(7) . ?
C107 C112 1.403(8) . ?
C108 H108 0.9500 . ?
C108 C109 1.369(7) . ?
C109 H109 0.9500 . ?
C109 C110 1.387(8) . ?
C110 C111 1.398(8) . ?
C110 C113 1.469(8) . ?
C111 H111 0.9500 . ?
C111 C112 1.392(7) . ?
C112 H112 0.9500 . ?
C114 C115 1.399(7) . ?
C114 C119 1.399(7) . ?
C115 H115 0.9500 . ?
C115 C116 1.386(8) . ?
C116 H116 0.9500 . ?
C116 C117 1.402(7) . ?
C117 C118 1.376(7) . ?
C117 C120 1.474(8) . ?
C118 H118 0.9500 . ?
C118 C119 1.397(7) . ?
C119 H119 0.9500 . ?
C124 C125 1.385(7) . ?
C124 C129 1.390(7) . ?
C125 H125 0.9500 . ?
C125 C126 1.404(7) . ?
C126 H126 0.9500 . ?
C126 C127 1.398(7) . ?
C127 C128 1.393(7) . ?
C127 C130 1.478(8) . ?
C128 H128 0.9500 . ?
C128 C129 1.392(7) . ?
C129 H129 0.9500 . ?
C131 C132 1.391(7) . ?
C131 C136 1.403(7) . ?
C132 H132 0.9500 . ?
C132 C133 1.378(7) . ?
C133 H133 0.9500 . ?
C133 C134 1.398(7) . ?
C134 C135 1.393(7) . ?
C134 C137 1.471(7) . ?
C135 H135 0.9500 . ?
C135 C136 1.382(7) . ?
C136 H136 0.9500 . ?
C138 C139 1.393(7) . ?
C138 C143 1.395(7) . ?
C139 H139 0.9500 . ?
C139 C140 1.378(7) . ?
C140 H140 0.9500 . ?
C140 C141 1.401(7) . ?
C141 C142 1.395(7) . ?
C141 C144 1.467(7) . ?
C142 H142 0.9500 . ?
C142 C143 1.385(7) . ?
C143 H143 0.9500 . ?
